data_7034628
loop_
_publ_author_name
'Baca, Svetlana G.'
'Speldrich, Manfred'
'van Leusen, Jan'
'Ellern, Arkady'
'K\"ogerler, Paul'

_publ_section_title
;
 Undecametallic and hexadecametallic ferric oxo-hydroxo/ethoxo pivalate
 clusters.
;
_journal_issue 17
_journal_name_full 'Dalton transactions (Cambridge, England : 2003)'
_journal_page_first 7777
_journal_page_last 7780
_journal_paper_doi 10.1039/c5dt00665a
_journal_volume 44
_journal_year 2015
_chemical_formula_sum 'C75 H141 Fe11 O42'
_chemical_formula_weight 2329.23
_chemical_name_systematic
;
?
;
_space_group_IT_number 14
_symmetry_cell_setting monoclinic
_symmetry_space_group_name_Hall '-P 2ybc'
_symmetry_space_group_name_H-M 'P 1 21/c 1'
_atom_sites_solution_hydrogens geom
_atom_sites_solution_primary direct
_atom_sites_solution_secondary difmap
_audit_creation_method SHELXL-97
_audit_update_record
;
2012-04-06 deposited with the CCDC.
2015-03-27 downloaded from the CCDC.
;
_cell_angle_alpha 90.00
_cell_angle_beta 117.430(2)
_cell_angle_gamma 90.00
_cell_formula_units_Z 8
_cell_length_a 31.488(2)
_cell_length_b 26.215(2)
_cell_length_c 31.169(2)
_cell_measurement_reflns_used 3594
_cell_measurement_temperature 173(2)
_cell_measurement_theta_max 15.63
_cell_measurement_theta_min 2.17
_cell_volume 22836(3)
_computing_cell_refinement 'Bruker SAINT'
_computing_data_collection 'Bruker APEX2'
_computing_data_reduction 'Bruker SAINT'
_computing_molecular_graphics 'Bruker SHELXTL'
_computing_publication_material 'Bruker SHELXTL'
_computing_structure_refinement 'SHELXL-97 (Sheldrick, 2008)'
_computing_structure_solution 'SHELXS-97 (Sheldrick, 2008)'
_diffrn_ambient_temperature 173(2)
_diffrn_measured_fraction_theta_full 0.997
_diffrn_measured_fraction_theta_max 0.997
_diffrn_measurement_device_type 'Bruker APEX-II CCD'
_diffrn_measurement_method '\f and \w scans'
_diffrn_radiation_monochromator graphite
_diffrn_radiation_source 'fine-focus sealed tube'
_diffrn_radiation_type MoK\a
_diffrn_radiation_wavelength 0.71073
_diffrn_reflns_av_R_equivalents 0.1677
_diffrn_reflns_av_sigmaI/netI 0.0857
_diffrn_reflns_limit_h_max 26
_diffrn_reflns_limit_h_min -26
_diffrn_reflns_limit_k_max 21
_diffrn_reflns_limit_k_min -21
_diffrn_reflns_limit_l_max 25
_diffrn_reflns_limit_l_min -26
_diffrn_reflns_number 111628
_diffrn_reflns_theta_full 17.27
_diffrn_reflns_theta_max 17.27
_diffrn_reflns_theta_min 0.73
_exptl_absorpt_coefficient_mu 1.426
_exptl_absorpt_correction_T_max 0.9068
_exptl_absorpt_correction_T_min 0.6662
_exptl_absorpt_correction_type none
_exptl_absorpt_process_details 'Bruker, SADABS'
_exptl_crystal_colour brown
_exptl_crystal_density_diffrn 1.355
_exptl_crystal_density_method 'not measured'
_exptl_crystal_description rod
_exptl_crystal_F_000 9704
_exptl_crystal_size_max 0.31
_exptl_crystal_size_mid 0.13
_exptl_crystal_size_min 0.07
_refine_diff_density_max 2.013
_refine_diff_density_min -1.170
_refine_diff_density_rms 0.128
_refine_ls_extinction_method none
_refine_ls_goodness_of_fit_ref 1.004
_refine_ls_hydrogen_treatment mixed
_refine_ls_matrix_type full
_refine_ls_number_parameters 2296
_refine_ls_number_reflns 13873
_refine_ls_number_restraints 8582
_refine_ls_restrained_S_all 0.885
_refine_ls_R_factor_all 0.1298
_refine_ls_R_factor_gt 0.0932
_refine_ls_shift/su_max 0.001
_refine_ls_shift/su_mean 0.000
_refine_ls_structure_factor_coef Fsqd
_refine_ls_weighting_details 'calc w=1/[\s^2^(Fo^2^)+(0.0772P)^2^+854.8870P] where P=(Fo^2^+2Fc^2^)/3'
_refine_ls_weighting_scheme calc
_refine_ls_wR_factor_gt 0.2135
_refine_ls_wR_factor_ref 0.2403
_reflns_number_gt 9873
_reflns_number_total 13873
_reflns_threshold_expression >2sigma(I)
_cod_data_source_file c5dt00665a2.cif
_cod_data_source_block bac003
_cod_depositor_comments
;
The following automatic conversions were performed:

'_symmetry_cell_setting' value 'Monoclinic' changed to 'monoclinic'
according to
/usr/data/users/saulius/crontab/automatic-downloads/rss-feeds/RSC/lib/dictionaries/cif_core.dic
dictionary named 'cif_core.dic' version 2.4.2 from 2011-04-26.

Automatic conversion script
Id: cif_fix_values 3105 2015-03-04 15:46:00Z robertas 

 Adding full bibliography for 7034626--7034630.cif.
;
_cod_original_cell_volume 22837(3)
_cod_original_sg_symbol_H-M P2(1)/c
_cod_database_code 7034628

loop_
_symmetry_equiv_pos_as_xyz
'x, y, z'
'-x, y+1/2, -z+1/2'
'-x, -y, -z'
'x, -y-1/2, z-1/2'

loop_
_atom_site_label
_atom_site_type_symbol
_atom_site_fract_x
_atom_site_fract_y
_atom_site_fract_z
_atom_site_U_iso_or_equiv
_atom_site_adp_type
_atom_site_occupancy
_atom_site_symmetry_multiplicity
_atom_site_calc_flag
_atom_site_refinement_flags
Fe1 Fe 0.08141(9) 0.19393(10) 0.31412(9) 0.0299(8) Uani 1 1 d .
Fe2 Fe 0.09523(9) 0.21491(11) 0.22687(9) 0.0348(8) Uani 1 1 d .
Fe3 Fe 0.18006(10) 0.14235(11) 0.29446(9) 0.0351(8) Uani 1 1 d .
Fe4 Fe 0.21673(9) 0.24943(10) 0.32105(9) 0.0301(8) Uani 1 1 d .
Fe5 Fe 0.27195(9) 0.28398(10) 0.45086(9) 0.0325(8) Uani 1 1 d .
Fe6 Fe 0.23076(9) 0.35573(10) 0.35916(9) 0.0304(8) Uani 1 1 d .
Fe7 Fe 0.16952(9) 0.30440(10) 0.42543(9) 0.0285(8) Uani 1 1 d .
Fe8 Fe 0.06260(9) 0.30424(11) 0.37677(9) 0.0326(8) Uani 1 1 d .
Fe9 Fe 0.09565(10) 0.19209(11) 0.41587(9) 0.0337(8) Uani 1 1 d .
Fe10 Fe 0.19835(9) 0.18116(10) 0.40602(9) 0.0293(8) Uani 1 1 d .
Fe11 Fe 0.11366(9) 0.31759(10) 0.30114(9) 0.0271(8) Uani 1 1 d .
Fe12 Fe 0.68352(10) 0.25168(13) 0.41338(11) 0.0527(10) Uani 1 1 d .
Fe13 Fe 0.71733(10) 0.14655(12) 0.40696(10) 0.0441(9) Uani 1 1 d .
Fe14 Fe 0.69797(10) 0.19269(11) 0.28837(10) 0.0371(9) Uani 1 1 d .
Fe15 Fe 0.59872(11) 0.18414(12) 0.20642(10) 0.0478(9) Uani 1 1 d .
Fe16 Fe 0.63174(11) 0.29782(14) 0.20647(13) 0.0712(12) Uani 1 1 d .
Fe17 Fe 0.57962(10) 0.29640(11) 0.26576(12) 0.0471(9) Uani 1 1 d .
Fe18 Fe 0.55338(10) 0.27562(12) 0.34524(11) 0.0454(9) Uani 1 1 d .
Fe19 Fe 0.63899(12) 0.35475(14) 0.38681(16) 0.0938(16) Uani 1 1 d .
Fe20 Fe 0.60583(9) 0.17635(10) 0.31818(9) 0.0293(8) Uani 1 1 d .
Fe21 Fe 0.70170(10) 0.31759(11) 0.32720(13) 0.0540(10) Uani 1 1 d .
Fe22 Fe 0.78160(10) 0.22195(11) 0.38207(11) 0.0433(9) Uani 1 1 d .
C1 C -0.0019(5) 0.1924(7) 0.2124(6) 0.042(3) Uani 1 1 d DU
C2 C -0.0532(5) 0.1779(5) 0.1766(5) 0.045(3) Uani 1 1 d DU
C3 C -0.0825(6) 0.1668(7) 0.2025(6) 0.048(4) Uani 1 1 d DU
H3A H -0.0872 0.1984 0.2166 0.072 Uiso 1 1 calc R
H3B H -0.0657 0.1419 0.2282 0.072 Uiso 1 1 calc R
H3C H -0.1137 0.1530 0.1795 0.072 Uiso 1 1 calc R
C4 C -0.0511(6) 0.1298(6) 0.1515(6) 0.050(4) Uani 1 1 d DU
H4A H -0.0404 0.1016 0.1747 0.075 Uiso 1 1 calc R
H4B H -0.0287 0.1343 0.1381 0.075 Uiso 1 1 calc R
H4C H -0.0830 0.1221 0.1253 0.075 Uiso 1 1 calc R
C5 C -0.0753(3) 0.2248(4) 0.1460(3) 0.066(5) Uani 1 1 d DU
H5A H -0.0670 0.2259 0.1193 0.099 Uiso 1 1 calc R
H5B H -0.0629 0.2554 0.1660 0.099 Uiso 1 1 calc R
H5C H -0.1101 0.2234 0.1330 0.099 Uiso 1 1 calc R
C6 C 0.0492(3) 0.1035(4) 0.3555(3) 0.048(3) Uani 1 1 d RDU
C7 C 0.0262(3) 0.0509(4) 0.3467(3) 0.056(3) Uani 1 1 d RDU
C8 C 0.0535(3) 0.0177(4) 0.3901(3) 0.066(5) Uani 1 1 d RDU
H8A H 0.0530 0.0331 0.4185 0.100 Uiso 1 1 calc R
H8B H 0.0867 0.0145 0.3957 0.100 Uiso 1 1 calc R
H8C H 0.0387 -0.0161 0.3843 0.100 Uiso 1 1 calc R
C9 C -0.0236(5) 0.0617(7) 0.3404(7) 0.062(4) Uani 1 1 d DU
H9A H -0.0394 0.0869 0.3146 0.093 Uiso 1 1 calc R
H9B H -0.0214 0.0751 0.3707 0.093 Uiso 1 1 calc R
H9C H -0.0423 0.0301 0.3319 0.093 Uiso 1 1 calc R
C10 C 0.0246(7) 0.0243(7) 0.3039(5) 0.065(4) Uani 1 1 d DU
H10A H 0.0572 0.0194 0.3084 0.097 Uiso 1 1 calc R
H10B H 0.0064 0.0450 0.2749 0.097 Uiso 1 1 calc R
H10C H 0.0090 -0.0089 0.3001 0.097 Uiso 1 1 calc R
C11 C 0.1198(8) 0.1209(8) 0.1884(7) 0.054(3) Uani 1 1 d DU
C12 C 0.1055(6) 0.0808(6) 0.1488(5) 0.065(3) Uani 1 1 d DU
C13 C 0.0849(7) 0.0350(7) 0.1618(7) 0.085(5) Uani 1 1 d DU
H13A H 0.1081 0.0220 0.1935 0.127 Uiso 1 1 calc R
H13B H 0.0777 0.0083 0.1374 0.127 Uiso 1 1 calc R
H13C H 0.0554 0.0448 0.1630 0.127 Uiso 1 1 calc R
C14 C 0.0677(6) 0.1024(7) 0.1020(6) 0.072(5) Uani 1 1 d DU
H14A H 0.0537 0.0749 0.0782 0.108 Uiso 1 1 calc R
H14B H 0.0822 0.1278 0.0897 0.108 Uiso 1 1 calc R
H14C H 0.0426 0.1186 0.1075 0.108 Uiso 1 1 calc R
C15 C 0.1488(6) 0.0658(8) 0.1438(7) 0.075(5) Uani 1 1 d DU
H15A H 0.1700 0.0453 0.1719 0.112 Uiso 1 1 calc R
H15B H 0.1657 0.0965 0.1421 0.112 Uiso 1 1 calc R
H15C H 0.1390 0.0456 0.1143 0.112 Uiso 1 1 calc R
C16 C 0.0930(6) 0.3197(8) 0.1932(6) 0.045(3) Uani 1 1 d DU
C17 C 0.0760(5) 0.3527(6) 0.1476(5) 0.051(3) Uani 1 1 d DU
C18 C 0.0240(5) 0.3423(8) 0.1160(6) 0.062(5) Uani 1 1 d DU
H18A H 0.0118 0.3653 0.0881 0.093 Uiso 1 1 calc R
H18B H 0.0062 0.3479 0.1344 0.093 Uiso 1 1 calc R
H18C H 0.0199 0.3069 0.1048 0.093 Uiso 1 1 calc R
C19 C 0.0835(7) 0.4077(6) 0.1625(6) 0.065(5) Uani 1 1 d DU
H19A H 0.1178 0.4148 0.1803 0.097 Uiso 1 1 calc R
H19B H 0.0684 0.4149 0.1832 0.097 Uiso 1 1 calc R
H19C H 0.0691 0.4294 0.1337 0.097 Uiso 1 1 calc R
C20 C 0.1051(6) 0.3379(7) 0.1225(6) 0.055(4) Uani 1 1 d DU
H20A H 0.1392 0.3422 0.1448 0.082 Uiso 1 1 calc R
H20B H 0.0963 0.3597 0.0941 0.082 Uiso 1 1 calc R
H20C H 0.0987 0.3022 0.1124 0.082 Uiso 1 1 calc R
C21 C 0.1912(6) 0.0694(6) 0.3697(7) 0.044(3) Uani 1 1 d DU
C22 C 0.2039(5) 0.0139(6) 0.3849(5) 0.050(3) Uani 1 1 d DU
C23 C 0.2116(7) 0.0069(7) 0.4356(5) 0.055(4) Uani 1 1 d DU
H23A H 0.1806 0.0036 0.4356 0.083 Uiso 1 1 calc R
H23B H 0.2287 0.0365 0.4551 0.083 Uiso 1 1 calc R
H23C H 0.2306 -0.0240 0.4493 0.083 Uiso 1 1 calc R
C24 C 0.1642(6) -0.0201(6) 0.3509(6) 0.058(5) Uani 1 1 d DU
H24A H 0.1349 -0.0127 0.3534 0.087 Uiso 1 1 calc R
H24B H 0.1732 -0.0559 0.3593 0.087 Uiso 1 1 calc R
H24C H 0.1586 -0.0139 0.3176 0.087 Uiso 1 1 calc R
C25 C 0.2490(5) 0.0020(7) 0.3813(7) 0.058(4) Uani 1 1 d DU
H25A H 0.2566 -0.0343 0.3879 0.087 Uiso 1 1 calc R
H25B H 0.2754 0.0224 0.4050 0.087 Uiso 1 1 calc R
H25C H 0.2443 0.0101 0.3487 0.087 Uiso 1 1 calc R
C26 C 0.2765(6) 0.1663(9) 0.3079(7) 0.050(3) Uani 1 1 d DU
C27 C 0.3166(5) 0.1502(6) 0.2957(5) 0.055(3) Uani 1 1 d DU
C28 C 0.3368(7) 0.1000(6) 0.3196(7) 0.063(5) Uani 1 1 d DU
H28A H 0.3121 0.0736 0.3059 0.095 Uiso 1 1 calc R
H28B H 0.3474 0.1028 0.3544 0.095 Uiso 1 1 calc R
H28C H 0.3640 0.0908 0.3141 0.095 Uiso 1 1 calc R
C29 C 0.2955(7) 0.1462(8) 0.2417(5) 0.066(4) Uani 1 1 d DU
H29A H 0.3051 0.1760 0.2292 0.100 Uiso 1 1 calc R
H29B H 0.2606 0.1449 0.2275 0.100 Uiso 1 1 calc R
H29C H 0.3072 0.1151 0.2332 0.100 Uiso 1 1 calc R
C30 C 0.3555(6) 0.1902(7) 0.3140(7) 0.066(5) Uani 1 1 d DU
H30A H 0.3638 0.1988 0.3475 0.098 Uiso 1 1 calc R
H30B H 0.3441 0.2209 0.2938 0.098 Uiso 1 1 calc R
H30C H 0.3838 0.1769 0.3124 0.098 Uiso 1 1 calc R
C31 C 0.2503(6) 0.3331(8) 0.2775(6) 0.044(3) Uani 1 1 d DU
C32 C 0.2682(5) 0.3539(6) 0.2427(5) 0.047(3) Uani 1 1 d DU
C33 C 0.2645(6) 0.3135(6) 0.2071(6) 0.050(4) Uani 1 1 d DU
H33A H 0.2785 0.2817 0.2243 0.074 Uiso 1 1 calc R
H33B H 0.2818 0.3246 0.1895 0.074 Uiso 1 1 calc R
H33C H 0.2307 0.3079 0.1842 0.074 Uiso 1 1 calc R
C34 C 0.2384(6) 0.3997(6) 0.2172(6) 0.053(4) Uani 1 1 d DU
H34A H 0.2510 0.4153 0.1968 0.080 Uiso 1 1 calc R
H34B H 0.2395 0.4246 0.2412 0.080 Uiso 1 1 calc R
H34C H 0.2052 0.3891 0.1970 0.080 Uiso 1 1 calc R
C35 C 0.3196(5) 0.3691(8) 0.2730(6) 0.060(4) Uani 1 1 d DU
H35A H 0.3215 0.3961 0.2956 0.089 Uiso 1 1 calc R
H35B H 0.3327 0.3818 0.2519 0.089 Uiso 1 1 calc R
H35C H 0.3381 0.3395 0.2911 0.089 Uiso 1 1 calc R
C36 C 0.3245(7) 0.3777(7) 0.4468(7) 0.058(3) Uani 1 1 d DU
C37 C 0.3632(6) 0.4169(6) 0.4751(6) 0.077(4) Uani 1 1 d DU
C38 C 0.3451(8) 0.4501(8) 0.5025(8) 0.104(5) Uani 1 1 d DU
H38A H 0.3702 0.4742 0.5227 0.157 Uiso 1 1 calc R
H38B H 0.3365 0.4287 0.5231 0.157 Uiso 1 1 calc R
H38C H 0.3169 0.4690 0.4797 0.157 Uiso 1 1 calc R
C39 C 0.4073(6) 0.3900(8) 0.5104(8) 0.106(6) Uani 1 1 d DU
H39A H 0.4232 0.3740 0.4932 0.159 Uiso 1 1 calc R
H39B H 0.3986 0.3637 0.5273 0.159 Uiso 1 1 calc R
H39C H 0.4291 0.4146 0.5340 0.159 Uiso 1 1 calc R
C40 C 0.3737(7) 0.4491(8) 0.4416(7) 0.094(5) Uani 1 1 d DU
H40A H 0.3752 0.4275 0.4167 0.141 Uiso 1 1 calc R
H40B H 0.4045 0.4664 0.4599 0.141 Uiso 1 1 calc R
H40C H 0.3484 0.4746 0.4263 0.141 Uiso 1 1 calc R
C41 C 0.1511(7) 0.4294(6) 0.3231(6) 0.041(3) Uani 1 1 d DU
C42 C 0.1387(5) 0.4857(6) 0.3131(5) 0.053(3) Uani 1 1 d DU
C43 C 0.1507(7) 0.5019(7) 0.2737(6) 0.067(4) Uani 1 1 d DU
H43A H 0.1856 0.5024 0.2863 0.101 Uiso 1 1 calc R
H43B H 0.1379 0.5361 0.2624 0.101 Uiso 1 1 calc R
H43C H 0.1366 0.4778 0.2467 0.101 Uiso 1 1 calc R
C44 C 0.1687(7) 0.5158(7) 0.3580(6) 0.071(5) Uani 1 1 d DU
H44A H 0.1539 0.5492 0.3560 0.106 Uiso 1 1 calc R
H44B H 0.2009 0.5205 0.3611 0.106 Uiso 1 1 calc R
H44C H 0.1708 0.4974 0.3863 0.106 Uiso 1 1 calc R
C45 C 0.0865(5) 0.4945(7) 0.2979(7) 0.065(5) Uani 1 1 d DU
H45A H 0.0671 0.4749 0.2685 0.097 Uiso 1 1 calc R
H45B H 0.0792 0.5309 0.2915 0.097 Uiso 1 1 calc R
H45C H 0.0791 0.4835 0.3238 0.097 Uiso 1 1 calc R
C46 C 0.3109(6) 0.1809(8) 0.4619(7) 0.048(3) Uani 1 1 d DU
C47 C 0.3554(5) 0.1473(6) 0.4834(5) 0.060(3) Uani 1 1 d DU
C48 C 0.3426(7) 0.0935(6) 0.4659(7) 0.077(5) Uani 1 1 d DU
H48A H 0.3625 0.0699 0.4917 0.116 Uiso 1 1 calc R
H48B H 0.3481 0.0882 0.4377 0.116 Uiso 1 1 calc R
H48C H 0.3088 0.0874 0.4568 0.116 Uiso 1 1 calc R
C49 C 0.3924(6) 0.1684(8) 0.4711(7) 0.072(4) Uani 1 1 d DU
H49A H 0.3851 0.1579 0.4382 0.107 Uiso 1 1 calc R
H49B H 0.4239 0.1553 0.4940 0.107 Uiso 1 1 calc R
H49C H 0.3924 0.2057 0.4729 0.107 Uiso 1 1 calc R
C50 C 0.3747(7) 0.1464(8) 0.5377(5) 0.080(5) Uani 1 1 d DU
H50A H 0.4081 0.1349 0.5529 0.120 Uiso 1 1 calc R
H50B H 0.3556 0.1229 0.5463 0.120 Uiso 1 1 calc R
H50C H 0.3730 0.1807 0.5492 0.120 Uiso 1 1 calc R
C51 C 0.2469(8) 0.3050(8) 0.5296(5) 0.059(3) Uani 1 1 d DU
C52 C 0.2646(6) 0.3170(6) 0.5830(5) 0.073(3) Uani 1 1 d DU
C53 C 0.2999(7) 0.2774(7) 0.6146(7) 0.088(5) Uani 1 1 d DU
H53A H 0.2827 0.2463 0.6148 0.132 Uiso 1 1 calc R
H53B H 0.3176 0.2905 0.6476 0.132 Uiso 1 1 calc R
H53C H 0.3224 0.2695 0.6018 0.132 Uiso 1 1 calc R
C54 C 0.2912(8) 0.3667(7) 0.5926(8) 0.104(6) Uani 1 1 d DU
H54A H 0.2738 0.3901 0.5656 0.156 Uiso 1 1 calc R
H54B H 0.3233 0.3606 0.5960 0.156 Uiso 1 1 calc R
H54C H 0.2937 0.3817 0.6225 0.156 Uiso 1 1 calc R
C55 C 0.2226(6) 0.3193(9) 0.5932(7) 0.092(5) Uani 1 1 d DU
H55A H 0.1962 0.2993 0.5689 0.138 Uiso 1 1 calc R
H55B H 0.2125 0.3548 0.5920 0.138 Uiso 1 1 calc R
H55C H 0.2317 0.3052 0.6254 0.138 Uiso 1 1 calc R
C56 C 0.1129(8) 0.3933(6) 0.4362(7) 0.048(3) Uani 1 1 d DU
C57 C 0.1098(6) 0.4431(6) 0.4603(5) 0.060(3) Uani 1 1 d DU
C58 C 0.1576(6) 0.4689(7) 0.4820(7) 0.076(5) Uani 1 1 d DU
H58A H 0.1807 0.4484 0.5091 0.114 Uiso 1 1 calc R
H58B H 0.1549 0.5028 0.4937 0.114 Uiso 1 1 calc R
H58C H 0.1687 0.4723 0.4575 0.114 Uiso 1 1 calc R
C59 C 0.0725(7) 0.4765(7) 0.4227(6) 0.074(5) Uani 1 1 d DU
H59A H 0.0690 0.5078 0.4379 0.112 Uiso 1 1 calc R
H59B H 0.0419 0.4583 0.4077 0.112 Uiso 1 1 calc R
H59C H 0.0823 0.4851 0.3979 0.112 Uiso 1 1 calc R
C60 C 0.0954(7) 0.4286(7) 0.4984(6) 0.069(4) Uani 1 1 d DU
H60A H 0.0994 0.4580 0.5193 0.103 Uiso 1 1 calc R
H60B H 0.1155 0.4004 0.5178 0.103 Uiso 1 1 calc R
H60C H 0.0618 0.4179 0.4829 0.103 Uiso 1 1 calc R
C61 C 0.0241(7) 0.2489(9) 0.4355(7) 0.057(3) Uani 1 1 d DU
C62 C -0.0055(6) 0.2519(6) 0.4628(6) 0.065(3) Uani 1 1 d DU
C63 C -0.0027(7) 0.3048(6) 0.4808(7) 0.076(5) Uani 1 1 d DU
H63A H -0.0223 0.3078 0.4977 0.114 Uiso 1 1 calc R
H63B H -0.0145 0.3286 0.4535 0.114 Uiso 1 1 calc R
H63C H 0.0307 0.3130 0.5032 0.114 Uiso 1 1 calc R
C64 C -0.0568(5) 0.2409(8) 0.4261(6) 0.077(5) Uani 1 1 d DU
H64A H -0.0768 0.2390 0.4426 0.115 Uiso 1 1 calc R
H64B H -0.0582 0.2084 0.4100 0.115 Uiso 1 1 calc R
H64C H -0.0685 0.2683 0.4020 0.115 Uiso 1 1 calc R
C65 C 0.0090(7) 0.2115(7) 0.5009(6) 0.078(5) Uani 1 1 d DU
H65A H 0.0038 0.1777 0.4857 0.117 Uiso 1 1 calc R
H65B H -0.0101 0.2147 0.5182 0.117 Uiso 1 1 calc R
H65C H 0.0430 0.2155 0.5237 0.117 Uiso 1 1 calc R
C66 C 0.0077(5) 0.3435(7) 0.2775(6) 0.038(3) Uani 1 1 d DU
C67 C -0.0402(5) 0.3679(5) 0.2428(5) 0.042(3) Uani 1 1 d DU
C68 C -0.0444(6) 0.4179(6) 0.2645(6) 0.047(4) Uani 1 1 d DU
H68A H -0.0478 0.4114 0.2937 0.070 Uiso 1 1 calc R
H68B H -0.0725 0.4365 0.2410 0.070 Uiso 1 1 calc R
H68C H -0.0156 0.4384 0.2728 0.070 Uiso 1 1 calc R
C69 C -0.0803(5) 0.3339(7) 0.2392(6) 0.049(4) Uani 1 1 d DU
H69A H -0.1099 0.3538 0.2274 0.074 Uiso 1 1 calc R
H69B H -0.0724 0.3198 0.2711 0.074 Uiso 1 1 calc R
H69C H -0.0847 0.3060 0.2166 0.074 Uiso 1 1 calc R
C70 C -0.0423(6) 0.3764(7) 0.1943(5) 0.043(4) Uani 1 1 d DU
H70A H -0.0735 0.3907 0.1721 0.064 Uiso 1 1 calc R
H70B H -0.0377 0.3438 0.1816 0.064 Uiso 1 1 calc R
H70C H -0.0169 0.4002 0.1976 0.064 Uiso 1 1 calc R
C71 C 0.1857(8) 0.1542(7) 0.4954(5) 0.051(3) Uani 1 1 d DU
C72 C 0.2065(6) 0.1278(6) 0.5447(5) 0.062(3) Uani 1 1 d DU
C73 C 0.2601(5) 0.1281(8) 0.5668(7) 0.072(5) Uani 1 1 d DU
H73A H 0.2701 0.1106 0.5452 0.108 Uiso 1 1 calc R
H73B H 0.2736 0.1106 0.5980 0.108 Uiso 1 1 calc R
H73C H 0.2715 0.1635 0.5715 0.108 Uiso 1 1 calc R
C74 C 0.1918(7) 0.1564(8) 0.5774(6) 0.074(4) Uani 1 1 d DU
H74A H 0.2022 0.1376 0.6078 0.111 Uiso 1 1 calc R
H74B H 0.1569 0.1600 0.5616 0.111 Uiso 1 1 calc R
H74C H 0.2066 0.1903 0.5841 0.111 Uiso 1 1 calc R
C75 C 0.1879(7) 0.0741(6) 0.5372(7) 0.082(5) Uani 1 1 d DU
H75A H 0.1530 0.0745 0.5184 0.123 Uiso 1 1 calc R
H75B H 0.1970 0.0581 0.5687 0.123 Uiso 1 1 calc R
H75C H 0.2017 0.0547 0.5197 0.123 Uiso 1 1 calc R
C76 C 0.7168(10) 0.3396(14) 0.4841(8) 0.161(6) Uani 1 1 d DU
C77 C 0.7445(7) 0.3611(9) 0.5350(7) 0.174(6) Uani 1 1 d DU
C78 C 0.7837(9) 0.3250(10) 0.5668(9) 0.182(8) Uani 1 1 d DU
H78A H 0.8131 0.3331 0.5647 0.272 Uiso 1 1 calc R
H78B H 0.7740 0.2899 0.5561 0.272 Uiso 1 1 calc R
H78C H 0.7895 0.3287 0.6004 0.272 Uiso 1 1 calc R
C79 C 0.7648(10) 0.4121(10) 0.5314(10) 0.195(8) Uani 1 1 d DU
H79A H 0.7832 0.4266 0.5638 0.292 Uiso 1 1 calc R
H79B H 0.7386 0.4353 0.5117 0.292 Uiso 1 1 calc R
H79C H 0.7858 0.4077 0.5162 0.292 Uiso 1 1 calc R
C80 C 0.7099(8) 0.3698(13) 0.5545(9) 0.185(7) Uani 1 1 d DU
H80A H 0.7273 0.3798 0.5885 0.277 Uiso 1 1 calc R
H80B H 0.6921 0.3383 0.5517 0.277 Uiso 1 1 calc R
H80C H 0.6876 0.3970 0.5360 0.277 Uiso 1 1 calc R
C81 C 0.6967(9) 0.1702(12) 0.4867(7) 0.113(5) Uani 1 1 d DU
C82 C 0.7006(6) 0.1537(9) 0.5359(6) 0.122(5) Uani 1 1 d DU
C83 C 0.7526(6) 0.1509(11) 0.5708(7) 0.133(6) Uani 1 1 d DU
H83A H 0.7675 0.1842 0.5726 0.200 Uiso 1 1 calc R
H83B H 0.7681 0.1252 0.5598 0.200 Uiso 1 1 calc R
H83C H 0.7565 0.1415 0.6028 0.200 Uiso 1 1 calc R
C84 C 0.6783(8) 0.1017(9) 0.5284(8) 0.137(6) Uani 1 1 d DU
H84A H 0.6909 0.0800 0.5113 0.206 Uiso 1 1 calc R
H84B H 0.6435 0.1047 0.5092 0.206 Uiso 1 1 calc R
H84C H 0.6860 0.0864 0.5598 0.206 Uiso 1 1 calc R
C85 C 0.6755(8) 0.1920(10) 0.5520(8) 0.141(6) Uani 1 1 d DU
H85A H 0.6893 0.2259 0.5535 0.212 Uiso 1 1 calc R
H85B H 0.6794 0.1826 0.5840 0.212 Uiso 1 1 calc R
H85C H 0.6414 0.1926 0.5288 0.212 Uiso 1 1 calc R
C86 C 0.8058(8) 0.3289(9) 0.4103(9) 0.104(4) Uani 1 1 d DU
C87 C 0.8478(6) 0.3654(7) 0.4390(7) 0.120(4) Uani 1 1 d DU
C88 C 0.8795(8) 0.3678(9) 0.4146(9) 0.127(5) Uani 1 1 d DU
H88A H 0.8625 0.3852 0.3835 0.191 Uiso 1 1 calc R
H88B H 0.8878 0.3331 0.4094 0.191 Uiso 1 1 calc R
H88C H 0.9088 0.3866 0.4352 0.191 Uiso 1 1 calc R
C89 C 0.8732(8) 0.3432(9) 0.4889(7) 0.126(6) Uani 1 1 d DU
H89A H 0.8987 0.3204 0.4910 0.189 Uiso 1 1 calc R
H89B H 0.8504 0.3239 0.4959 0.189 Uiso 1 1 calc R
H89C H 0.8871 0.3708 0.5126 0.189 Uiso 1 1 calc R
C90 C 0.8286(8) 0.4180(7) 0.4359(10) 0.144(7) Uani 1 1 d DU
H90A H 0.8088 0.4271 0.4019 0.216 Uiso 1 1 calc R
H90B H 0.8553 0.4421 0.4507 0.216 Uiso 1 1 calc R
H90C H 0.8092 0.4194 0.4530 0.216 Uiso 1 1 calc R
C91 C 0.6771(10) 0.4279(7) 0.3409(13) 0.158(6) Uani 1 1 d DU
C92 C 0.6890(7) 0.4838(7) 0.3378(9) 0.170(6) Uani 1 1 d DU
C93 C 0.7117(10) 0.4895(10) 0.3043(11) 0.183(7) Uani 1 1 d DU
H93A H 0.6899 0.4760 0.2723 0.275 Uiso 1 1 calc R
H93B H 0.7419 0.4704 0.3175 0.275 Uiso 1 1 calc R
H93C H 0.7180 0.5256 0.3015 0.275 Uiso 1 1 calc R
C94 C 0.6460(8) 0.5164(8) 0.3198(12) 0.180(8) Uani 1 1 d DU
H94A H 0.6552 0.5522 0.3200 0.270 Uiso 1 1 calc R
H94B H 0.6306 0.5124 0.3408 0.270 Uiso 1 1 calc R
H94C H 0.6235 0.5063 0.2868 0.270 Uiso 1 1 calc R
C95 C 0.7265(9) 0.4988(10) 0.3873(9) 0.190(8) Uani 1 1 d DU
H95A H 0.7153 0.5283 0.3986 0.285 Uiso 1 1 calc R
H95B H 0.7561 0.5077 0.3860 0.285 Uiso 1 1 calc R
H95C H 0.7325 0.4701 0.4096 0.285 Uiso 1 1 calc R
C96 C 0.8245(7) 0.1357(9) 0.4520(7) 0.077(3) Uani 1 1 d DU
C97 C 0.8680(6) 0.1069(7) 0.4896(7) 0.095(4) Uani 1 1 d DU
C98 C 0.9102(6) 0.1114(9) 0.4805(8) 0.102(5) Uani 1 1 d DU
H98A H 0.8997 0.1095 0.4457 0.154 Uiso 1 1 calc R
H98B H 0.9325 0.0834 0.4969 0.154 Uiso 1 1 calc R
H98C H 0.9261 0.1441 0.4930 0.154 Uiso 1 1 calc R
C99 C 0.8570(8) 0.0508(7) 0.4895(9) 0.117(6) Uani 1 1 d DU
H99A H 0.8414 0.0450 0.5100 0.175 Uiso 1 1 calc R
H99B H 0.8869 0.0312 0.5021 0.175 Uiso 1 1 calc R
H99C H 0.8357 0.0398 0.4564 0.175 Uiso 1 1 calc R
C100 C 0.8785(8) 0.1288(10) 0.5376(7) 0.123(6) Uani 1 1 d DU
H10D H 0.8858 0.1652 0.5381 0.184 Uiso 1 1 calc R
H10E H 0.9060 0.1112 0.5630 0.184 Uiso 1 1 calc R
H10F H 0.8506 0.1245 0.5433 0.184 Uiso 1 1 calc R
C101 C 0.7968(8) 0.1991(9) 0.2976(9) 0.076(3) Uani 1 1 d DU
C102 C 0.8315(6) 0.1844(7) 0.2777(6) 0.084(3) Uani 1 1 d DU
C103 C 0.8050(7) 0.1781(10) 0.2237(6) 0.103(5) Uani 1 1 d DU
H10G H 0.7790 0.1534 0.2154 0.154 Uiso 1 1 calc R
H10H H 0.8271 0.1656 0.2120 0.154 Uiso 1 1 calc R
H10I H 0.7917 0.2110 0.2086 0.154 Uiso 1 1 calc R
C104 C 0.8684(7) 0.2255(8) 0.2910(8) 0.098(5) Uani 1 1 d DU
H10J H 0.8527 0.2581 0.2775 0.148 Uiso 1 1 calc R
H10K H 0.8905 0.2171 0.2779 0.148 Uiso 1 1 calc R
H10L H 0.8863 0.2282 0.3263 0.148 Uiso 1 1 calc R
C105 C 0.8549(8) 0.1355(7) 0.3017(8) 0.095(5) Uani 1 1 d DU
H10M H 0.8687 0.1393 0.3368 0.143 Uiso 1 1 calc R
H10N H 0.8803 0.1271 0.2930 0.143 Uiso 1 1 calc R
H10O H 0.8311 0.1081 0.2909 0.143 Uiso 1 1 calc R
C106 C 0.6499(8) 0.0674(6) 0.3472(8) 0.057(3) Uani 1 1 d DU
C107 C 0.6406(5) 0.0102(6) 0.3384(6) 0.061(3) Uani 1 1 d DU
C108 C 0.6391(7) -0.0117(7) 0.3823(6) 0.069(4) Uani 1 1 d DU
H10P H 0.6092 -0.0018 0.3824 0.104 Uiso 1 1 calc R
H10Q H 0.6663 0.0012 0.4115 0.104 Uiso 1 1 calc R
H10R H 0.6409 -0.0490 0.3815 0.104 Uiso 1 1 calc R
C109 C 0.6811(6) -0.0137(7) 0.3329(7) 0.067(4) Uani 1 1 d DU
H10S H 0.6762 -0.0506 0.3291 0.100 Uiso 1 1 calc R
H10T H 0.7113 -0.0064 0.3617 0.100 Uiso 1 1 calc R
H10U H 0.6821 0.0005 0.3043 0.100 Uiso 1 1 calc R
C110 C 0.5932(6) 0.0027(7) 0.2944(6) 0.077(5) Uani 1 1 d DU
H11A H 0.5928 -0.0307 0.2801 0.115 Uiso 1 1 calc R
H11B H 0.5885 0.0296 0.2708 0.115 Uiso 1 1 calc R
H11C H 0.5674 0.0043 0.3037 0.115 Uiso 1 1 calc R
C111 C 0.6682(9) 0.1011(7) 0.2204(8) 0.072(3) Uani 1 1 d DU
C112 C 0.6788(6) 0.0557(6) 0.1958(6) 0.077(4) Uani 1 1 d DU
C113 C 0.6396(7) 0.0173(7) 0.1831(8) 0.085(5) Uani 1 1 d DU
H11D H 0.6420 0.0017 0.2127 0.127 Uiso 1 1 calc R
H11E H 0.6425 -0.0092 0.1624 0.127 Uiso 1 1 calc R
H11F H 0.6085 0.0342 0.1657 0.127 Uiso 1 1 calc R
C114 C 0.7262(6) 0.0336(8) 0.2306(7) 0.086(5) Uani 1 1 d DU
H11G H 0.7506 0.0603 0.2414 0.130 Uiso 1 1 calc R
H11H H 0.7350 0.0065 0.2145 0.130 Uiso 1 1 calc R
H11I H 0.7239 0.0194 0.2585 0.130 Uiso 1 1 calc R
C115 C 0.6789(8) 0.0753(8) 0.1506(6) 0.088(5) Uani 1 1 d DU
H11J H 0.6479 0.0911 0.1299 0.132 Uiso 1 1 calc R
H11K H 0.6844 0.0469 0.1333 0.132 Uiso 1 1 calc R
H11L H 0.7044 0.1007 0.1591 0.132 Uiso 1 1 calc R
C116 C 0.5767(8) 0.2356(13) 0.1131(6) 0.112(4) Uani 1 1 d DU
C117 C 0.5471(7) 0.2387(8) 0.0577(6) 0.122(5) Uani 1 1 d DU
C118 C 0.5338(9) 0.2936(8) 0.0452(8) 0.132(6) Uani 1 1 d DU
H11M H 0.5131 0.2967 0.0103 0.198 Uiso 1 1 calc R
H11N H 0.5629 0.3138 0.0543 0.198 Uiso 1 1 calc R
H11O H 0.5168 0.3061 0.0626 0.198 Uiso 1 1 calc R
C119 C 0.5040(8) 0.2051(10) 0.0426(8) 0.141(6) Uani 1 1 d DU
H11P H 0.4836 0.2185 0.0561 0.212 Uiso 1 1 calc R
H11Q H 0.5143 0.1704 0.0547 0.212 Uiso 1 1 calc R
H11R H 0.4860 0.2046 0.0073 0.212 Uiso 1 1 calc R
C120 C 0.5779(8) 0.2188(11) 0.0366(8) 0.128(6) Uani 1 1 d DU
H12A H 0.6015 0.1949 0.0593 0.191 Uiso 1 1 calc R
H12B H 0.5945 0.2473 0.0305 0.191 Uiso 1 1 calc R
H12C H 0.5579 0.2012 0.0061 0.191 Uiso 1 1 calc R
C121 C 0.5201(6) 0.1422(8) 0.2211(8) 0.063(3) Uani 1 1 d DU
C122 C 0.4710(6) 0.1174(6) 0.1971(6) 0.076(3) Uani 1 1 d DU
C123 C 0.4394(7) 0.1451(8) 0.1517(7) 0.107(6) Uani 1 1 d DU
H12D H 0.4084 0.1278 0.1355 0.160 Uiso 1 1 calc R
H12E H 0.4544 0.1455 0.1302 0.160 Uiso 1 1 calc R
H12F H 0.4347 0.1802 0.1594 0.160 Uiso 1 1 calc R
C124 C 0.4765(7) 0.0625(6) 0.1869(8) 0.093(5) Uani 1 1 d DU
H12G H 0.4889 0.0430 0.2171 0.139 Uiso 1 1 calc R
H12H H 0.4988 0.0600 0.1732 0.139 Uiso 1 1 calc R
H12I H 0.4453 0.0488 0.1639 0.139 Uiso 1 1 calc R
C125 C 0.4485(7) 0.1192(9) 0.2306(7) 0.088(5) Uani 1 1 d DU
H12J H 0.4380 0.1540 0.2320 0.132 Uiso 1 1 calc R
H12K H 0.4720 0.1084 0.2631 0.132 Uiso 1 1 calc R
H12L H 0.4209 0.0962 0.2186 0.132 Uiso 1 1 calc R
C126 C 0.5682(8) 0.3844(8) 0.1995(10) 0.109(4) Uani 1 1 d DU
C127 C 0.5441(6) 0.4341(7) 0.1742(8) 0.118(5) Uani 1 1 d DU
C128 C 0.5026(7) 0.4193(9) 0.1273(8) 0.136(7) Uani 1 1 d DU
H12M H 0.5141 0.4004 0.1076 0.203 Uiso 1 1 calc R
H12N H 0.4857 0.4501 0.1099 0.203 Uiso 1 1 calc R
H12O H 0.4806 0.3978 0.1336 0.203 Uiso 1 1 calc R
C129 C 0.5785(7) 0.4664(8) 0.1653(10) 0.126(6) Uani 1 1 d DU
H12P H 0.5899 0.4473 0.1456 0.189 Uiso 1 1 calc R
H12Q H 0.6058 0.4753 0.1963 0.189 Uiso 1 1 calc R
H12R H 0.5624 0.4976 0.1483 0.189 Uiso 1 1 calc R
C130 C 0.5249(8) 0.4616(8) 0.2041(9) 0.128(6) Uani 1 1 d DU
H13D H 0.5105 0.4940 0.1885 0.192 Uiso 1 1 calc R
H13E H 0.5511 0.4683 0.2364 0.192 Uiso 1 1 calc R
H13F H 0.5006 0.4404 0.2069 0.192 Uiso 1 1 calc R
C131 C 0.4758(5) 0.2919(7) 0.2475(7) 0.050(3) Uani 1 1 d DU
C132 C 0.4231(5) 0.3062(6) 0.2167(6) 0.057(3) Uani 1 1 d DU
C133 C 0.4100(7) 0.3028(8) 0.1640(5) 0.070(4) Uani 1 1 d DU
H13G H 0.3756 0.3089 0.1446 0.106 Uiso 1 1 calc R
H13H H 0.4179 0.2688 0.1568 0.106 Uiso 1 1 calc R
H13I H 0.4279 0.3285 0.1561 0.106 Uiso 1 1 calc R
C134 C 0.4181(7) 0.3601(6) 0.2301(7) 0.073(5) Uani 1 1 d DU
H13J H 0.4396 0.3823 0.2238 0.110 Uiso 1 1 calc R
H13K H 0.4264 0.3616 0.2644 0.110 Uiso 1 1 calc R
H13L H 0.3850 0.3715 0.2107 0.110 Uiso 1 1 calc R
C135 C 0.3921(6) 0.2706(7) 0.2281(7) 0.061(4) Uani 1 1 d DU
H13M H 0.3588 0.2825 0.2117 0.091 Uiso 1 1 calc R
H13N H 0.4032 0.2701 0.2631 0.091 Uiso 1 1 calc R
H13O H 0.3940 0.2362 0.2169 0.091 Uiso 1 1 calc R
C136 C 0.5469(8) 0.1704(9) 0.3746(7) 0.066(3) Uani 1 1 d DU
C137 C 0.5223(6) 0.1323(7) 0.3927(6) 0.079(3) Uani 1 1 d DU
C138 C 0.5439(8) 0.0800(7) 0.3992(8) 0.091(5) Uani 1 1 d DU
H13P H 0.5451 0.0698 0.3696 0.137 Uiso 1 1 calc R
H13Q H 0.5242 0.0556 0.4061 0.137 Uiso 1 1 calc R
H13R H 0.5763 0.0805 0.4262 0.137 Uiso 1 1 calc R
C139 C 0.4712(6) 0.1257(9) 0.3557(8) 0.113(6) Uani 1 1 d DU
H13S H 0.4699 0.1076 0.3276 0.170 Uiso 1 1 calc R
H13T H 0.4561 0.1593 0.3456 0.170 Uiso 1 1 calc R
H13U H 0.4541 0.1059 0.3696 0.170 Uiso 1 1 calc R
C140 C 0.5252(8) 0.1520(9) 0.4387(7) 0.100(5) Uani 1 1 d DU
H14D H 0.5047 0.1313 0.4479 0.151 Uiso 1 1 calc R
H14E H 0.5143 0.1876 0.4343 0.151 Uiso 1 1 calc R
H14F H 0.5583 0.1502 0.4642 0.151 Uiso 1 1 calc R
C141 C 0.5486(9) 0.3697(10) 0.3966(10) 0.106(4) Uani 1 1 d DU
C142 C 0.5191(7) 0.4080(8) 0.4086(7) 0.115(4) Uani 1 1 d DU
C143 C 0.4733(7) 0.3843(9) 0.4015(10) 0.125(6) Uani 1 1 d DU
H14G H 0.4605 0.4034 0.4199 0.187 Uiso 1 1 calc R
H14H H 0.4792 0.3489 0.4127 0.187 Uiso 1 1 calc R
H14I H 0.4503 0.3851 0.3671 0.187 Uiso 1 1 calc R
C144 C 0.5089(9) 0.4518(8) 0.3746(9) 0.134(6) Uani 1 1 d DU
H14J H 0.4977 0.4389 0.3417 0.200 Uiso 1 1 calc R
H14K H 0.5382 0.4718 0.3841 0.200 Uiso 1 1 calc R
H14L H 0.4842 0.4736 0.3759 0.200 Uiso 1 1 calc R
C145 C 0.5475(8) 0.4255(10) 0.4597(7) 0.135(6) Uani 1 1 d DU
H14M H 0.5280 0.4487 0.4681 0.202 Uiso 1 1 calc R
H14N H 0.5763 0.4434 0.4632 0.202 Uiso 1 1 calc R
H14O H 0.5568 0.3959 0.4814 0.202 Uiso 1 1 calc R
C146 C 0.7279(8) 0.3439(11) 0.2458(11) 0.122(5) Uani 1 1 d DU
C147 C 0.7641(6) 0.3686(8) 0.2319(7) 0.132(5) Uani 1 1 d DU
C148 C 0.7728(8) 0.3331(10) 0.1989(9) 0.145(6) Uani 1 1 d DU
H14P H 0.7907 0.3032 0.2172 0.218 Uiso 1 1 calc R
H14Q H 0.7913 0.3508 0.1853 0.218 Uiso 1 1 calc R
H14R H 0.7420 0.3221 0.1726 0.218 Uiso 1 1 calc R
C149 C 0.7429(9) 0.4162(9) 0.2046(10) 0.161(7) Uani 1 1 d DU
H14S H 0.7110 0.4089 0.1781 0.242 Uiso 1 1 calc R
H14T H 0.7634 0.4297 0.1913 0.242 Uiso 1 1 calc R
H14U H 0.7401 0.4416 0.2263 0.242 Uiso 1 1 calc R
C150 C 0.8099(7) 0.3772(10) 0.2776(7) 0.134(6) Uani 1 1 d DU
H15D H 0.8024 0.3906 0.3027 0.201 Uiso 1 1 calc R
H15E H 0.8298 0.4018 0.2714 0.201 Uiso 1 1 calc R
H15F H 0.8271 0.3448 0.2884 0.201 Uiso 1 1 calc R
O1 O 0.1083(4) 0.1529(4) 0.2759(4) 0.034(3) Uani 1 1 d .
H1A H 0.0844 0.1348 0.2532 0.040 Uiso 1 1 d R
O2 O 0.0966(4) 0.2480(4) 0.2820(4) 0.027(3) Uani 1 1 d .
O3 O 0.0495(4) 0.2294(4) 0.3501(4) 0.032(3) Uani 1 1 d .
H3D H 0.0204 0.2243 0.3311 0.038 Uiso 1 1 d R
O4 O 0.1303(4) 0.1881(4) 0.3805(4) 0.026(3) Uani 1 1 d .
O5 O 0.1693(4) 0.2128(4) 0.2574(4) 0.031(3) Uani 1 1 d .
H5D H 0.1811 0.2198 0.2387 0.037 Uiso 1 1 d R
O6 O 0.1991(4) 0.1912(4) 0.3451(4) 0.027(3) Uani 1 1 d .
O7 O 0.1815(4) 0.3085(4) 0.3244(4) 0.026(3) Uani 1 1 d .
O8 O 0.2676(4) 0.2846(4) 0.3815(4) 0.026(3) Uani 1 1 d .
H8D H 0.2988 0.2851 0.3814 0.032 Uiso 1 1 d R
O9 O 0.2123(4) 0.2512(4) 0.4266(3) 0.018(3) Uani 1 1 d .
O10 O 0.2214(4) 0.3457(4) 0.4210(4) 0.023(3) Uani 1 1 d .
H10Y H 0.2511 0.3613 0.4460 0.027 Uiso 1 1 d R
O11 O 0.1151(4) 0.3095(4) 0.3627(4) 0.025(3) Uani 1 1 d .
O12 O 0.1185(4) 0.2670(5) 0.4364(4) 0.036(4) Uani 1 1 d D
H12S H 0.1217 0.2747 0.4639 0.043 Uiso 1 1 d RD
O13 O 0.0113(4) 0.1918(5) 0.2566(4) 0.040(3) Uani 1 1 d U
O14 O 0.0260(4) 0.2005(5) 0.1941(4) 0.042(3) Uani 1 1 d U
O15 O 0.0564(4) 0.1211(5) 0.3208(4) 0.044(3) Uani 1 1 d U
O16 O 0.0595(4) 0.1280(5) 0.3936(4) 0.044(3) Uani 1 1 d U
O17 O 0.0986(5) 0.1628(5) 0.1799(4) 0.051(3) Uani 1 1 d U
O18 O 0.1532(5) 0.1060(5) 0.2296(5) 0.052(3) Uani 1 1 d U
O19 O 0.0897(4) 0.2713(5) 0.1852(4) 0.045(3) Uani 1 1 d U
O20 O 0.1056(4) 0.3402(5) 0.2330(4) 0.041(3) Uani 1 1 d U
O21 O 0.1820(4) 0.0780(5) 0.3261(4) 0.044(3) Uani 1 1 d U
O22 O 0.1915(4) 0.1013(5) 0.3986(4) 0.041(3) Uani 1 1 d U
O23 O 0.2430(4) 0.1329(5) 0.2956(4) 0.048(3) Uani 1 1 d U
O24 O 0.2759(4) 0.2097(5) 0.3233(4) 0.046(3) Uani 1 1 d U
O25 O 0.2339(4) 0.2897(5) 0.2730(4) 0.040(3) Uani 1 1 d U
O26 O 0.2527(4) 0.3645(5) 0.3097(4) 0.043(3) Uani 1 1 d U
O27 O 0.2923(4) 0.3911(5) 0.4053(5) 0.047(3) Uani 1 1 d U
O28 O 0.3242(4) 0.3369(5) 0.4674(4) 0.051(3) Uani 1 1 d U
O29 O 0.1965(4) 0.4203(4) 0.3438(4) 0.038(3) Uani 1 1 d U
O30 O 0.1202(4) 0.3962(5) 0.3115(4) 0.037(3) Uani 1 1 d U
O31 O 0.3172(4) 0.2278(5) 0.4729(4) 0.045(3) Uani 1 1 d U
O32 O 0.2716(5) 0.1618(5) 0.4359(4) 0.042(3) Uani 1 1 d U
O33 O 0.2798(5) 0.2976(5) 0.5173(4) 0.054(3) Uani 1 1 d U
O34 O 0.2026(5) 0.3045(5) 0.5012(4) 0.050(3) Uani 1 1 d U
O35 O 0.1523(5) 0.3764(5) 0.4423(4) 0.044(3) Uani 1 1 d U
O36 O 0.0740(5) 0.3689(5) 0.4131(4) 0.043(3) Uani 1 1 d U
O37 O 0.0200(5) 0.2850(5) 0.4065(5) 0.052(3) Uani 1 1 d U
O38 O 0.0486(5) 0.2095(5) 0.4407(4) 0.051(3) Uani 1 1 d U
O39 O 0.0097(4) 0.3308(5) 0.3189(4) 0.038(3) Uani 1 1 d U
O40 O 0.0407(4) 0.3367(5) 0.2665(4) 0.036(3) Uani 1 1 d U
O41 O 0.1412(5) 0.1646(5) 0.4782(4) 0.045(3) Uani 1 1 d U
O42 O 0.2100(5) 0.1621(5) 0.4751(4) 0.047(3) Uani 1 1 d U
O43 O 0.6787(4) 0.3093(4) 0.3738(5) 0.053(4) Uani 1 1 d .
O44 O 0.6649(4) 0.1906(4) 0.3764(4) 0.033(3) Uani 1 1 d .
O45 O 0.7497(4) 0.2203(5) 0.4276(4) 0.047(4) Uani 1 1 d .
H45 H 0.7738 0.2223 0.4623 0.057 Uiso 1 1 d R
O46 O 0.7373(4) 0.1551(4) 0.3518(4) 0.038(4) Uani 1 1 d .
H46A H 0.7599 0.1347 0.3574 0.046 Uiso 1 1 d R
O47 O 0.7244(4) 0.2495(4) 0.3309(5) 0.040(4) Uani 1 1 d .
O48 O 0.6325(4) 0.1830(4) 0.2752(4) 0.025(3) Uani 1 1 d .
O49 O 0.6619(4) 0.2268(5) 0.2213(4) 0.055(4) Uani 1 1 d .
H49D H 0.6781 0.2207 0.2066 0.065 Uiso 1 1 d R
O50 O 0.5732(4) 0.2575(5) 0.2063(4) 0.049(4) Uani 1 1 d .
H50W H 0.5410 0.2707 0.1884 0.059 Uiso 1 1 d R
O51 O 0.6419(4) 0.3051(4) 0.2713(5) 0.046(4) Uani 1 1 d .
O52 O 0.5796(5) 0.3399(5) 0.3209(6) 0.066(5) Uani 1 1 d .
H52A H 0.5698 0.3773 0.3117 0.079 Uiso 1 1 d R
O53 O 0.5812(4) 0.2442(4) 0.3090(4) 0.033(3) Uani 1 1 d .
O54 O 0.6191(4) 0.2831(5) 0.4052(4) 0.051(4) Uani 1 1 d .
H54D H 0.6127 0.2799 0.4327 0.061 Uiso 1 1 d R
O55 O 0.7262(6) 0.2955(10) 0.4751(7) 0.155(6) Uani 1 1 d U
O56 O 0.6849(6) 0.3670(10) 0.4563(8) 0.155(6) Uani 1 1 d U
O57 O 0.6786(5) 0.2132(9) 0.4700(5) 0.108(5) Uani 1 1 d U
O58 O 0.7127(5) 0.1385(8) 0.4677(5) 0.107(5) Uani 1 1 d U
O59 O 0.7655(5) 0.3447(6) 0.3846(7) 0.096(4) Uani 1 1 d U
O60 O 0.8191(5) 0.2810(6) 0.4138(7) 0.096(4) Uani 1 1 d U
O61 O 0.6877(6) 0.3962(7) 0.3202(10) 0.151(6) Uani 1 1 d U
O62 O 0.6536(6) 0.4191(6) 0.3659(10) 0.154(6) Uani 1 1 d U
O63 O 0.8306(5) 0.1755(6) 0.4325(5) 0.069(3) Uani 1 1 d U
O64 O 0.7842(5) 0.1172(6) 0.4444(5) 0.071(3) Uani 1 1 d U
O65 O 0.8154(5) 0.2081(6) 0.3431(6) 0.069(3) Uani 1 1 d U
O66 O 0.7543(5) 0.1958(6) 0.2716(5) 0.071(3) Uani 1 1 d U
O67 O 0.6908(5) 0.0795(5) 0.3833(5) 0.060(3) Uani 1 1 d U
O68 O 0.6195(4) 0.0988(5) 0.3215(5) 0.050(3) Uani 1 1 d U
O69 O 0.6975(5) 0.1203(5) 0.2595(5) 0.067(3) Uani 1 1 d U
O70 O 0.6260(6) 0.1219(6) 0.1951(5) 0.074(3) Uani 1 1 d U
O71 O 0.5744(6) 0.1994(8) 0.1357(5) 0.105(4) Uani 1 1 d U
O72 O 0.6036(6) 0.2756(8) 0.1359(6) 0.107(5) Uani 1 1 d U
O73 O 0.5386(5) 0.1532(5) 0.1941(5) 0.060(3) Uani 1 1 d U
O74 O 0.5390(4) 0.1522(5) 0.2654(5) 0.055(3) Uani 1 1 d U
O75 O 0.5587(5) 0.3655(6) 0.2296(7) 0.104(4) Uani 1 1 d U
O76 O 0.5929(5) 0.3602(6) 0.1802(7) 0.106(4) Uani 1 1 d U
O77 O 0.5037(4) 0.2924(5) 0.2290(5) 0.047(3) Uani 1 1 d U
O78 O 0.4888(4) 0.2854(5) 0.2921(5) 0.049(3) Uani 1 1 d U
O79 O 0.5339(5) 0.2180(6) 0.3723(5) 0.061(3) Uani 1 1 d U
O80 O 0.5756(5) 0.1561(6) 0.3623(5) 0.060(3) Uani 1 1 d U
O81 O 0.5884(6) 0.3870(7) 0.4015(7) 0.105(4) Uani 1 1 d U
O82 O 0.5317(6) 0.3283(7) 0.3797(7) 0.099(4) Uani 1 1 d U
O83 O 0.6885(6) 0.3279(8) 0.2084(7) 0.116(5) Uani 1 1 d U
O84 O 0.7379(5) 0.3383(8) 0.2878(7) 0.114(5) Uani 1 1 d U

loop_
_atom_site_aniso_label
_atom_site_aniso_U_11
_atom_site_aniso_U_22
_atom_site_aniso_U_33
_atom_site_aniso_U_23
_atom_site_aniso_U_13
_atom_site_aniso_U_12
Fe1 0.0366(19) 0.035(2) 0.0184(17) -0.0054(15) 0.0129(15) -0.0083(15)
Fe2 0.0360(19) 0.052(2) 0.0161(17) -0.0113(16) 0.0115(15) -0.0091(16)
Fe3 0.043(2) 0.041(2) 0.0205(18) -0.0159(15) 0.0136(15) -0.0107(16)
Fe4 0.0306(18) 0.041(2) 0.0159(17) -0.0020(15) 0.0083(14) -0.0067(15)
Fe5 0.0353(19) 0.032(2) 0.0199(18) -0.0040(15) 0.0040(15) -0.0078(15)
Fe6 0.0302(18) 0.036(2) 0.0178(17) 0.0025(15) 0.0051(15) -0.0070(15)
Fe7 0.0374(19) 0.0307(19) 0.0137(17) -0.0044(14) 0.0086(15) -0.0061(15)
Fe8 0.0389(19) 0.039(2) 0.0213(18) -0.0050(15) 0.0152(15) -0.0066(15)
Fe9 0.0441(19) 0.036(2) 0.0234(18) -0.0045(15) 0.0179(16) -0.0136(16)
Fe10 0.0373(19) 0.0305(19) 0.0185(17) -0.0036(14) 0.0115(15) -0.0070(15)
Fe11 0.0301(18) 0.036(2) 0.0134(17) 0.0000(14) 0.0086(14) -0.0049(15)
Fe12 0.031(2) 0.080(3) 0.041(2) -0.0305(19) 0.0114(17) -0.0093(18)
Fe13 0.0333(19) 0.056(2) 0.036(2) 0.0156(17) 0.0100(16) -0.0049(17)
Fe14 0.0381(19) 0.032(2) 0.045(2) 0.0107(16) 0.0224(16) 0.0095(16)
Fe15 0.055(2) 0.059(2) 0.030(2) -0.0014(17) 0.0204(17) 0.0084(18)
Fe16 0.050(2) 0.086(3) 0.087(3) 0.060(2) 0.040(2) 0.026(2)
Fe17 0.038(2) 0.025(2) 0.085(3) 0.0118(18) 0.0343(19) 0.0059(16)
Fe18 0.035(2) 0.051(2) 0.050(2) -0.0189(17) 0.0191(17) -0.0023(17)
Fe19 0.045(2) 0.070(3) 0.162(4) -0.080(3) 0.044(3) -0.015(2)
Fe20 0.0294(18) 0.0263(19) 0.0300(19) 0.0013(15) 0.0118(15) -0.0024(14)
Fe21 0.038(2) 0.019(2) 0.109(3) 0.0060(19) 0.038(2) 0.0005(16)
Fe22 0.0311(19) 0.036(2) 0.062(2) 0.0027(17) 0.0208(17) -0.0011(16)
C1 0.033(5) 0.061(6) 0.028(6) -0.015(5) 0.012(4) -0.014(5)
C2 0.033(6) 0.064(6) 0.032(6) -0.014(5) 0.010(5) -0.013(5)
C3 0.030(8) 0.069(9) 0.040(9) -0.016(7) 0.012(6) -0.012(8)
C4 0.039(8) 0.071(8) 0.034(9) -0.020(7) 0.012(7) -0.018(7)
C5 0.046(9) 0.074(8) 0.047(9) -0.001(7) -0.006(7) -0.017(8)
C6 0.051(5) 0.047(6) 0.039(6) -0.004(5) 0.015(5) -0.012(5)
C7 0.056(6) 0.049(6) 0.046(6) -0.001(5) 0.010(6) -0.015(5)
C8 0.064(9) 0.055(9) 0.056(8) 0.006(7) 0.007(8) -0.009(8)
C9 0.054(7) 0.056(9) 0.057(9) 0.007(8) 0.010(8) -0.017(7)
C10 0.067(9) 0.053(9) 0.050(8) -0.013(7) 0.006(8) -0.019(8)
C11 0.065(7) 0.069(7) 0.034(6) -0.030(5) 0.028(5) -0.018(5)
C12 0.075(7) 0.076(7) 0.041(6) -0.035(6) 0.022(5) -0.013(6)
C13 0.092(10) 0.079(9) 0.060(9) -0.032(8) 0.015(8) -0.027(8)
C14 0.080(10) 0.085(10) 0.042(8) -0.037(7) 0.020(7) -0.004(8)
C15 0.079(9) 0.087(10) 0.047(9) -0.044(8) 0.019(7) 0.000(8)
C16 0.044(5) 0.072(7) 0.019(5) 0.006(5) 0.015(5) 0.008(5)
C17 0.053(6) 0.078(7) 0.020(6) 0.008(5) 0.014(5) 0.010(6)
C18 0.054(7) 0.095(10) 0.025(8) 0.009(8) 0.008(6) 0.016(8)
C19 0.074(9) 0.077(8) 0.029(9) 0.012(7) 0.012(8) 0.020(8)
C20 0.060(8) 0.084(10) 0.020(8) 0.009(8) 0.019(6) 0.009(8)
C21 0.059(5) 0.038(6) 0.037(6) -0.016(5) 0.024(5) -0.011(5)
C22 0.063(6) 0.040(6) 0.044(6) -0.015(5) 0.023(6) -0.009(5)
C23 0.072(9) 0.042(9) 0.048(7) -0.006(7) 0.025(7) -0.010(8)
C24 0.066(8) 0.038(8) 0.058(9) -0.018(8) 0.019(8) -0.009(7)
C25 0.063(8) 0.051(9) 0.056(9) -0.016(8) 0.024(7) -0.004(7)
C26 0.045(6) 0.065(7) 0.040(5) -0.001(5) 0.020(5) 0.010(5)
C27 0.049(6) 0.070(7) 0.049(6) 0.001(6) 0.024(5) 0.013(5)
C28 0.052(9) 0.074(9) 0.065(9) 0.006(8) 0.028(8) 0.018(7)
C29 0.065(9) 0.084(10) 0.052(7) -0.003(8) 0.029(7) 0.020(8)
C30 0.048(8) 0.078(9) 0.066(9) 0.008(8) 0.023(8) 0.011(7)
C31 0.040(5) 0.062(7) 0.033(6) 0.007(5) 0.019(5) -0.004(5)
C32 0.044(6) 0.066(7) 0.037(6) 0.008(5) 0.022(5) -0.003(5)
C33 0.050(8) 0.071(9) 0.039(8) 0.010(6) 0.030(7) 0.002(8)
C34 0.058(8) 0.064(9) 0.039(9) 0.010(7) 0.023(7) -0.001(7)
C35 0.048(7) 0.078(10) 0.052(9) 0.010(8) 0.022(7) -0.011(7)
C36 0.052(6) 0.052(7) 0.050(7) -0.004(5) 0.008(5) -0.019(5)
C37 0.065(7) 0.062(7) 0.067(7) -0.004(5) -0.002(5) -0.027(6)
C38 0.096(10) 0.083(10) 0.092(10) -0.037(8) 0.007(8) -0.034(8)
C39 0.077(9) 0.076(10) 0.090(10) 0.005(8) -0.025(8) -0.027(7)
C40 0.077(10) 0.075(10) 0.080(10) 0.005(8) -0.007(8) -0.048(8)
C41 0.043(6) 0.039(6) 0.033(5) 0.007(5) 0.010(5) -0.013(5)
C42 0.052(6) 0.040(6) 0.045(6) 0.008(5) 0.002(5) -0.011(5)
C43 0.068(9) 0.053(9) 0.055(8) 0.022(7) 0.007(7) -0.015(8)
C44 0.067(9) 0.041(8) 0.059(8) 0.002(7) -0.010(8) -0.007(8)
C45 0.053(7) 0.047(9) 0.064(9) 0.009(8) 0.000(7) -0.006(7)
C46 0.050(6) 0.048(6) 0.040(6) 0.003(5) 0.017(5) -0.002(5)
C47 0.055(6) 0.056(6) 0.055(6) 0.000(6) 0.013(6) 0.003(5)
C48 0.060(9) 0.058(8) 0.082(9) -0.005(8) 0.006(9) 0.006(7)
C49 0.055(8) 0.071(10) 0.078(9) 0.001(9) 0.021(8) 0.005(8)
C50 0.076(10) 0.079(10) 0.055(7) 0.008(8) 0.004(8) 0.007(9)
C51 0.082(7) 0.059(6) 0.024(5) -0.006(5) 0.014(5) 0.009(6)
C52 0.095(8) 0.078(7) 0.028(6) -0.012(5) 0.013(6) 0.016(6)
C53 0.105(10) 0.096(9) 0.035(8) -0.003(8) 0.008(8) 0.025(8)
C54 0.120(11) 0.088(9) 0.052(9) -0.019(8) -0.004(9) -0.001(8)
C55 0.106(10) 0.120(10) 0.037(8) -0.018(9) 0.022(7) 0.026(9)
C56 0.070(7) 0.042(6) 0.036(6) -0.006(4) 0.029(6) -0.006(5)
C57 0.080(7) 0.048(6) 0.045(6) -0.013(5) 0.023(6) 0.000(5)
C58 0.086(9) 0.054(9) 0.066(10) -0.021(8) 0.016(8) -0.007(7)
C59 0.090(10) 0.055(9) 0.059(9) -0.008(7) 0.017(8) 0.006(8)
C60 0.096(10) 0.066(10) 0.041(8) -0.019(7) 0.028(7) 0.005(8)
C61 0.064(6) 0.075(7) 0.043(6) -0.008(5) 0.034(5) -0.014(6)
C62 0.070(6) 0.088(8) 0.049(7) -0.007(5) 0.039(5) -0.011(6)
C63 0.085(9) 0.097(9) 0.057(9) -0.018(7) 0.044(8) -0.014(9)
C64 0.072(7) 0.099(11) 0.064(9) -0.006(8) 0.035(7) -0.017(9)
C65 0.089(9) 0.103(10) 0.058(9) 0.003(7) 0.048(7) -0.009(9)
C66 0.042(5) 0.049(5) 0.021(5) 0.003(5) 0.013(4) -0.001(5)
C67 0.044(6) 0.051(6) 0.025(5) 0.007(5) 0.012(5) 0.001(5)
C68 0.055(9) 0.050(8) 0.033(8) 0.011(7) 0.018(7) 0.006(7)
C69 0.043(7) 0.062(9) 0.030(8) 0.014(8) 0.007(7) -0.004(7)
C70 0.044(8) 0.051(9) 0.028(7) 0.010(7) 0.013(7) 0.003(8)
C71 0.069(6) 0.055(6) 0.030(5) -0.001(5) 0.024(5) 0.006(6)
C72 0.080(7) 0.067(6) 0.035(6) 0.007(5) 0.023(6) 0.010(6)
C73 0.081(7) 0.083(10) 0.042(9) 0.020(8) 0.020(7) 0.012(8)
C74 0.097(10) 0.091(10) 0.030(8) 0.013(8) 0.025(8) 0.024(9)
C75 0.099(10) 0.072(8) 0.057(9) 0.017(7) 0.020(9) 0.003(8)
C76 0.068(9) 0.246(16) 0.142(10) -0.142(11) 0.024(8) -0.026(9)
C77 0.080(9) 0.254(16) 0.146(11) -0.144(11) 0.017(8) -0.022(9)
C78 0.088(12) 0.258(17) 0.147(13) -0.148(13) 0.010(10) -0.017(11)
C79 0.100(12) 0.257(17) 0.165(13) -0.141(13) 0.007(10) -0.033(11)
C80 0.101(11) 0.275(18) 0.143(12) -0.143(13) 0.026(9) -0.005(11)
C81 0.059(7) 0.239(14) 0.045(6) 0.027(8) 0.026(6) 0.034(7)
C82 0.072(7) 0.248(15) 0.048(7) 0.029(8) 0.028(6) 0.038(8)
C83 0.081(9) 0.253(17) 0.049(9) 0.025(11) 0.016(8) 0.042(10)
C84 0.084(10) 0.252(15) 0.065(10) 0.044(10) 0.025(9) 0.032(9)
C85 0.097(10) 0.270(16) 0.056(10) 0.022(11) 0.035(8) 0.052(10)
C86 0.054(7) 0.065(7) 0.178(10) -0.035(8) 0.040(7) -0.021(6)
C87 0.066(8) 0.075(8) 0.186(11) -0.038(8) 0.030(7) -0.025(6)
C88 0.068(10) 0.089(11) 0.193(13) -0.018(11) 0.031(9) -0.040(9)
C89 0.083(11) 0.089(11) 0.179(12) -0.043(10) 0.036(9) -0.033(9)
C90 0.093(11) 0.075(9) 0.203(13) -0.051(10) 0.015(10) -0.024(8)
C91 0.086(9) 0.038(7) 0.337(17) -0.031(9) 0.087(9) -0.025(6)
C92 0.097(9) 0.043(7) 0.344(17) -0.027(9) 0.081(9) -0.029(7)
C93 0.111(12) 0.063(10) 0.354(19) -0.012(12) 0.089(11) -0.036(9)
C94 0.105(11) 0.045(10) 0.355(19) -0.020(12) 0.075(11) -0.023(8)
C95 0.122(12) 0.049(10) 0.348(18) -0.029(12) 0.065(11) -0.028(9)
C96 0.045(6) 0.092(8) 0.090(7) 0.025(6) 0.028(6) 0.008(6)
C97 0.055(6) 0.103(8) 0.103(8) 0.029(7) 0.016(6) 0.010(7)
C98 0.046(8) 0.114(11) 0.118(11) 0.029(10) 0.013(8) 0.016(9)
C99 0.070(10) 0.105(9) 0.128(11) 0.042(9) 0.005(9) 0.007(9)
C100 0.076(10) 0.143(11) 0.108(9) 0.012(9) 0.008(8) 0.031(10)
C101 0.072(7) 0.095(7) 0.084(7) 0.009(7) 0.057(7) 0.007(6)
C102 0.077(8) 0.113(8) 0.088(8) 0.002(7) 0.061(7) 0.005(6)
C103 0.093(11) 0.141(11) 0.092(8) -0.006(9) 0.057(8) 0.006(9)
C104 0.086(10) 0.132(10) 0.099(10) 0.003(10) 0.062(9) -0.008(8)
C105 0.086(10) 0.113(9) 0.100(10) -0.010(9) 0.055(9) 0.016(8)
C106 0.051(6) 0.035(6) 0.081(7) 0.018(5) 0.027(5) 0.003(5)
C107 0.054(6) 0.036(6) 0.087(7) 0.018(6) 0.027(6) 0.006(6)
C108 0.063(9) 0.046(9) 0.100(9) 0.026(8) 0.038(8) 0.006(8)
C109 0.060(8) 0.045(9) 0.089(10) 0.014(8) 0.029(7) 0.011(8)
C110 0.061(8) 0.041(9) 0.104(9) 0.008(8) 0.017(7) 0.009(8)
C111 0.097(8) 0.061(7) 0.079(8) -0.018(6) 0.057(7) 0.011(6)
C112 0.101(8) 0.066(7) 0.082(8) -0.021(6) 0.058(7) 0.011(6)
C113 0.109(10) 0.069(10) 0.090(10) -0.028(8) 0.057(9) 0.004(7)
C114 0.103(10) 0.071(10) 0.098(10) -0.018(9) 0.057(9) 0.018(8)
C115 0.117(11) 0.084(10) 0.082(9) -0.022(8) 0.062(9) 0.007(9)
C116 0.081(8) 0.216(13) 0.049(7) 0.027(7) 0.039(6) 0.009(8)
C117 0.089(8) 0.223(14) 0.053(7) 0.030(8) 0.032(6) 0.004(8)
C118 0.100(11) 0.226(14) 0.059(10) 0.029(10) 0.027(9) 0.013(10)
C119 0.098(10) 0.240(15) 0.069(10) 0.032(11) 0.025(9) -0.009(10)
C120 0.104(11) 0.226(16) 0.050(9) 0.014(10) 0.033(8) 0.003(10)
C121 0.047(6) 0.061(6) 0.068(7) -0.014(6) 0.016(5) -0.013(5)
C122 0.052(6) 0.074(7) 0.081(8) -0.014(6) 0.013(5) -0.021(6)
C123 0.071(9) 0.100(10) 0.098(10) 0.002(9) -0.005(8) -0.028(9)
C124 0.065(10) 0.080(8) 0.103(11) -0.028(9) 0.012(8) -0.021(8)
C125 0.054(9) 0.095(10) 0.101(10) -0.023(9) 0.023(7) -0.026(8)
C126 0.064(7) 0.069(8) 0.196(12) 0.081(7) 0.063(7) 0.024(6)
C127 0.072(8) 0.072(8) 0.203(12) 0.083(8) 0.056(7) 0.025(6)
C128 0.086(10) 0.079(11) 0.210(13) 0.085(10) 0.042(9) 0.019(9)
C129 0.081(10) 0.077(11) 0.207(14) 0.090(10) 0.056(9) 0.019(8)
C130 0.077(11) 0.079(11) 0.217(14) 0.078(10) 0.058(9) 0.037(8)
C131 0.040(5) 0.051(5) 0.070(6) 0.015(6) 0.034(5) 0.003(5)
C132 0.041(6) 0.060(6) 0.077(7) 0.018(6) 0.032(6) 0.002(5)
C133 0.053(9) 0.080(10) 0.075(7) 0.027(8) 0.027(7) -0.004(8)
C134 0.048(9) 0.061(8) 0.099(10) 0.018(8) 0.025(8) 0.011(7)
C135 0.038(8) 0.070(9) 0.079(9) 0.022(9) 0.032(8) 0.002(7)
C136 0.063(7) 0.089(8) 0.051(6) 0.003(6) 0.030(5) -0.005(6)
C137 0.076(7) 0.101(8) 0.066(6) 0.012(6) 0.036(6) -0.010(6)
C138 0.097(10) 0.095(9) 0.080(10) 0.007(9) 0.040(8) -0.015(8)
C139 0.088(8) 0.123(11) 0.100(10) 0.019(10) 0.019(8) -0.030(8)
C140 0.116(10) 0.117(11) 0.080(8) 0.004(9) 0.055(8) -0.013(9)
C141 0.092(8) 0.096(9) 0.141(9) -0.056(7) 0.062(8) 0.006(7)
C142 0.099(9) 0.104(10) 0.148(9) -0.057(7) 0.063(8) 0.014(7)
C143 0.101(10) 0.118(12) 0.164(12) -0.057(10) 0.069(10) 0.014(9)
C144 0.117(11) 0.113(11) 0.169(12) -0.041(9) 0.064(11) 0.024(9)
C145 0.118(11) 0.122(12) 0.155(10) -0.069(9) 0.055(10) 0.020(10)
C146 0.058(7) 0.163(10) 0.154(11) 0.086(9) 0.056(7) 0.007(7)
C147 0.065(7) 0.176(11) 0.159(11) 0.088(9) 0.055(7) -0.003(7)
C148 0.071(10) 0.213(13) 0.160(13) 0.076(11) 0.059(9) -0.006(10)
C149 0.094(11) 0.181(12) 0.177(14) 0.100(11) 0.036(10) -0.017(10)
C150 0.072(9) 0.181(13) 0.154(13) 0.092(11) 0.056(8) -0.013(10)
O1 0.032(8) 0.052(9) 0.013(7) -0.008(7) 0.007(6) -0.014(7)
O2 0.026(8) 0.028(8) 0.022(8) -0.001(6) 0.008(6) -0.001(6)
O3 0.029(8) 0.050(9) 0.006(7) -0.001(6) 0.000(6) 0.001(7)
O4 0.032(8) 0.028(8) 0.015(7) -0.007(6) 0.009(6) -0.005(6)
O5 0.028(8) 0.054(9) 0.012(7) -0.005(7) 0.010(6) -0.007(7)
O6 0.044(8) 0.023(8) 0.020(7) -0.005(6) 0.021(7) 0.002(6)
O7 0.026(7) 0.035(8) 0.015(7) 0.004(6) 0.008(6) -0.002(6)
O8 0.021(7) 0.033(8) 0.025(8) 0.005(6) 0.010(6) -0.016(6)
O9 0.026(7) 0.020(8) 0.006(7) 0.001(6) 0.004(6) 0.002(6)
O10 0.012(7) 0.040(8) 0.006(7) 0.000(6) -0.003(6) -0.009(6)
O11 0.035(8) 0.022(8) 0.017(7) -0.002(6) 0.012(6) -0.003(6)
O12 0.039(8) 0.057(10) 0.010(7) -0.005(7) 0.010(7) -0.004(7)
O13 0.031(6) 0.060(6) 0.028(6) -0.016(5) 0.014(5) -0.016(5)
O14 0.035(6) 0.063(6) 0.025(6) -0.015(5) 0.011(5) -0.014(5)
O15 0.048(6) 0.045(6) 0.035(6) -0.011(5) 0.015(5) -0.009(5)
O16 0.049(6) 0.046(6) 0.036(6) -0.002(5) 0.019(5) -0.013(5)
O17 0.063(7) 0.066(7) 0.030(6) -0.027(6) 0.027(5) -0.020(6)
O18 0.063(7) 0.066(7) 0.034(6) -0.030(6) 0.029(5) -0.018(6)
O19 0.043(6) 0.071(7) 0.018(6) 0.003(5) 0.012(5) 0.005(6)
O20 0.040(6) 0.068(7) 0.018(6) 0.008(5) 0.015(5) 0.008(5)
O21 0.061(6) 0.038(6) 0.035(6) -0.018(5) 0.024(6) -0.013(5)
O22 0.056(6) 0.038(6) 0.033(6) -0.015(5) 0.025(5) -0.011(5)
O23 0.044(6) 0.062(7) 0.037(6) -0.009(5) 0.020(5) 0.010(5)
O24 0.041(6) 0.062(7) 0.037(6) 0.000(5) 0.019(5) 0.008(5)
O25 0.037(6) 0.060(7) 0.029(6) 0.005(5) 0.021(5) -0.003(5)
O26 0.038(6) 0.061(7) 0.032(6) 0.007(5) 0.018(5) -0.008(5)
O27 0.045(6) 0.047(7) 0.044(7) -0.003(5) 0.015(5) -0.017(5)
O28 0.049(6) 0.049(7) 0.042(7) -0.005(5) 0.009(5) -0.015(6)
O29 0.041(6) 0.038(6) 0.029(6) 0.004(5) 0.013(5) -0.012(5)
O30 0.041(6) 0.038(6) 0.027(6) 0.006(5) 0.011(5) -0.014(5)
O31 0.048(6) 0.046(6) 0.036(6) 0.003(6) 0.015(5) -0.004(6)
O32 0.048(6) 0.043(6) 0.035(6) 0.004(5) 0.020(5) -0.001(5)
O33 0.075(8) 0.053(6) 0.020(6) -0.006(5) 0.011(5) 0.004(6)
O34 0.078(7) 0.051(6) 0.018(6) -0.005(5) 0.021(5) 0.007(6)
O35 0.067(7) 0.038(6) 0.032(6) -0.004(5) 0.029(6) -0.008(5)
O36 0.067(7) 0.039(6) 0.033(6) -0.004(5) 0.032(6) -0.007(5)
O37 0.059(6) 0.069(8) 0.040(6) -0.012(5) 0.034(5) -0.014(6)
O38 0.061(7) 0.068(8) 0.040(6) -0.003(6) 0.037(5) -0.018(6)
O39 0.042(6) 0.051(6) 0.021(5) 0.002(5) 0.013(5) 0.001(5)
O40 0.041(6) 0.046(6) 0.018(5) 0.000(5) 0.012(5) -0.002(5)
O41 0.066(7) 0.054(6) 0.025(6) 0.000(5) 0.028(5) 0.000(6)
O42 0.065(7) 0.048(6) 0.029(6) -0.002(5) 0.022(5) 0.006(6)
O43 0.057(10) 0.017(8) 0.090(11) -0.003(8) 0.039(9) 0.017(7)
O44 0.027(8) 0.027(8) 0.049(9) 0.007(7) 0.021(7) 0.001(6)
O45 0.039(9) 0.058(10) 0.031(8) -0.007(7) 0.004(7) -0.008(7)
O46 0.017(7) 0.024(8) 0.058(9) 0.017(7) 0.004(7) 0.012(6)
O47 0.025(8) 0.010(8) 0.090(11) 0.016(7) 0.030(8) 0.010(6)
O48 0.038(8) 0.014(7) 0.018(7) -0.007(6) 0.009(6) -0.005(6)
O49 0.057(10) 0.083(11) 0.035(9) 0.025(8) 0.031(8) 0.030(8)
O50 0.033(8) 0.079(11) 0.039(9) 0.038(8) 0.019(7) 0.041(8)
O51 0.037(9) 0.030(9) 0.079(11) 0.022(8) 0.034(8) 0.011(7)
O52 0.056(10) 0.014(9) 0.130(14) -0.008(9) 0.045(10) 0.002(7)
O53 0.030(8) 0.035(9) 0.034(8) -0.003(7) 0.016(7) -0.010(7)
O54 0.035(8) 0.077(11) 0.034(9) -0.044(8) 0.009(7) -0.012(8)
O55 0.063(9) 0.244(16) 0.136(11) -0.141(11) 0.026(8) -0.027(9)
O56 0.062(9) 0.241(16) 0.141(11) -0.144(11) 0.028(8) -0.027(9)
O57 0.054(7) 0.236(15) 0.041(7) 0.023(8) 0.028(6) 0.033(8)
O58 0.052(7) 0.232(15) 0.041(7) 0.031(8) 0.026(6) 0.031(8)
O59 0.048(7) 0.060(8) 0.174(11) -0.035(8) 0.047(7) -0.022(6)
O60 0.046(7) 0.063(8) 0.172(10) -0.033(8) 0.045(7) -0.022(6)
O61 0.078(9) 0.036(8) 0.334(17) -0.025(9) 0.091(9) -0.026(7)
O62 0.085(9) 0.032(7) 0.335(17) -0.039(9) 0.088(9) -0.020(7)
O63 0.039(6) 0.087(8) 0.084(8) 0.020(6) 0.031(6) 0.007(6)
O64 0.044(6) 0.086(8) 0.084(7) 0.028(6) 0.030(6) 0.009(6)
O65 0.066(7) 0.084(7) 0.082(8) 0.013(7) 0.057(7) 0.007(6)
O66 0.070(8) 0.090(8) 0.080(8) 0.011(7) 0.057(7) 0.008(7)
O67 0.053(7) 0.035(6) 0.081(8) 0.024(6) 0.022(6) 0.000(6)
O68 0.046(7) 0.033(6) 0.075(7) 0.016(6) 0.030(6) 0.003(5)
O69 0.091(8) 0.056(7) 0.077(8) -0.016(6) 0.059(7) 0.010(6)
O70 0.097(8) 0.062(7) 0.079(8) -0.017(6) 0.054(7) 0.009(6)
O71 0.078(8) 0.212(14) 0.043(7) 0.022(8) 0.042(6) 0.011(8)
O72 0.077(8) 0.213(14) 0.046(7) 0.033(8) 0.040(6) 0.011(8)
O73 0.045(6) 0.061(7) 0.062(7) -0.018(6) 0.015(5) -0.011(5)
O74 0.043(6) 0.051(6) 0.064(7) -0.010(6) 0.018(6) -0.011(5)
O75 0.059(7) 0.065(8) 0.196(12) 0.077(8) 0.065(7) 0.025(6)
O76 0.063(8) 0.069(8) 0.193(12) 0.085(8) 0.065(7) 0.023(6)
O77 0.040(6) 0.044(6) 0.066(7) 0.016(6) 0.034(5) 0.004(5)
O78 0.040(6) 0.051(6) 0.068(7) 0.008(6) 0.035(6) 0.005(5)
O79 0.058(7) 0.088(8) 0.044(6) -0.001(6) 0.031(5) -0.005(6)
O80 0.056(7) 0.083(8) 0.044(6) 0.003(6) 0.026(5) -0.005(6)
O81 0.091(9) 0.092(9) 0.141(9) -0.060(8) 0.062(8) 0.003(7)
O82 0.085(9) 0.093(9) 0.134(9) -0.052(8) 0.064(8) 0.004(7)
O83 0.056(8) 0.159(10) 0.147(11) 0.089(9) 0.059(7) 0.009(7)
O84 0.051(7) 0.153(10) 0.153(11) 0.082(10) 0.059(8) 0.011(7)

loop_
_atom_type_symbol
_atom_type_description
_atom_type_scat_dispersion_real
_atom_type_scat_dispersion_imag
_atom_type_scat_source
C C 0.0033 0.0016 'International Tables Vol C Tables 4.2.6.8 and 6.1.1.4'
H H 0.0000 0.0000 'International Tables Vol C Tables 4.2.6.8 and 6.1.1.4'
O O 0.0106 0.0060 'International Tables Vol C Tables 4.2.6.8 and 6.1.1.4'
Fe Fe 0.3463 0.8444 'International Tables Vol C Tables 4.2.6.8 and 6.1.1.4'

loop_
_geom_angle_atom_site_label_1
_geom_angle_atom_site_label_2
_geom_angle_atom_site_label_3
_geom_angle
O2 Fe1 O4 110.5(5)
O2 Fe1 O3 104.7(5)
O4 Fe1 O3 78.4(4)
O2 Fe1 O1 79.4(5)
O4 Fe1 O1 104.0(5)
O3 Fe1 O1 174.3(5)
O2 Fe1 O13 89.5(5)
O4 Fe1 O13 156.0(5)
O3 Fe1 O13 83.8(4)
O1 Fe1 O13 92.5(5)
O2 Fe1 O15 155.9(5)
O4 Fe1 O15 88.4(5)
O3 Fe1 O15 93.3(5)
O1 Fe1 O15 81.6(5)
O13 Fe1 O15 76.5(5)
O2 Fe2 O19 102.5(5)
O2 Fe2 O14 96.6(5)
O19 Fe2 O14 93.6(5)
O2 Fe2 O17 164.5(5)
O19 Fe2 O17 92.7(5)
O14 Fe2 O17 84.8(5)
O2 Fe2 O5 92.6(4)
O19 Fe2 O5 93.6(5)
O14 Fe2 O5 166.8(5)
O17 Fe2 O5 83.8(5)
O2 Fe2 O1 77.6(4)
O19 Fe2 O1 174.8(5)
O14 Fe2 O1 91.6(5)
O17 Fe2 O1 87.0(5)
O5 Fe2 O1 81.2(4)
O6 Fe3 O21 103.9(5)
O6 Fe3 O23 98.0(5)
O21 Fe3 O23 94.9(6)
O6 Fe3 O18 165.4(5)
O21 Fe3 O18 89.9(5)
O23 Fe3 O18 85.1(5)
O6 Fe3 O1 91.6(5)
O21 Fe3 O1 91.9(5)
O23 Fe3 O1 166.6(5)
O18 Fe3 O1 83.4(5)
O6 Fe3 O5 77.0(4)
O21 Fe3 O5 173.3(5)
O23 Fe3 O5 91.5(5)
O18 Fe3 O5 88.7(5)
O1 Fe3 O5 81.5(4)
O6 Fe4 O7 110.1(5)
O6 Fe4 O8 104.3(4)
O7 Fe4 O8 79.3(4)
O6 Fe4 O5 78.1(4)
O7 Fe4 O5 104.0(4)
O8 Fe4 O5 175.1(5)
O6 Fe4 O25 155.2(5)
O7 Fe4 O25 88.8(5)
O8 Fe4 O25 94.7(5)
O5 Fe4 O25 81.9(5)
O6 Fe4 O24 90.3(5)
O7 Fe4 O24 156.0(5)
O8 Fe4 O24 83.5(5)
O5 Fe4 O24 92.2(5)
O25 Fe4 O24 75.9(5)
O9 Fe5 O31 103.3(5)
O9 Fe5 O33 96.9(5)
O31 Fe5 O33 92.8(5)
O9 Fe5 O28 163.4(5)
O31 Fe5 O28 92.9(5)
O33 Fe5 O28 85.2(5)
O9 Fe5 O8 90.6(4)
O31 Fe5 O8 93.4(5)
O33 Fe5 O8 168.9(5)
O28 Fe5 O8 85.2(5)
O9 Fe5 O10 76.5(4)
O31 Fe5 O10 175.6(5)
O33 Fe5 O10 91.6(5)
O28 Fe5 O10 87.0(5)
O8 Fe5 O10 82.2(4)
O7 Fe6 O29 102.3(5)
O7 Fe6 O26 96.8(5)
O29 Fe6 O26 93.6(5)
O7 Fe6 O27 166.1(5)
O29 Fe6 O27 91.0(5)
O26 Fe6 O27 86.4(5)
O7 Fe6 O10 91.1(4)
O29 Fe6 O10 92.1(5)
O26 Fe6 O10 169.1(5)
O27 Fe6 O10 84.2(5)
O7 Fe6 O8 78.1(4)
O29 Fe6 O8 175.0(5)
O26 Fe6 O8 91.3(5)
O27 Fe6 O8 88.3(5)
O10 Fe6 O8 82.9(4)
O11 Fe7 O9 111.0(4)
O11 Fe7 O10 105.3(4)
O9 Fe7 O10 79.0(4)
O11 Fe7 O12 78.6(4)
O9 Fe7 O12 104.3(5)
O10 Fe7 O12 173.8(4)
O11 Fe7 O34 153.3(5)
O9 Fe7 O34 89.9(5)
O10 Fe7 O34 94.5(5)
O12 Fe7 O34 80.3(5)
O11 Fe7 O35 88.9(5)
O9 Fe7 O35 154.9(5)
O10 Fe7 O35 81.1(5)
O12 Fe7 O35 94.3(5)
O34 Fe7 O35 76.6(5)
O11 Fe8 O39 103.1(5)
O11 Fe8 O36 97.0(5)
O39 Fe8 O36 94.3(5)
O11 Fe8 O37 163.5(5)
O39 Fe8 O37 92.8(5)
O36 Fe8 O37 86.2(5)
O11 Fe8 O3 90.6(5)
O39 Fe8 O3 92.3(5)
O36 Fe8 O3 168.5(5)
O37 Fe8 O3 84.1(5)
O11 Fe8 O12 77.1(4)
O39 Fe8 O12 173.6(5)
O36 Fe8 O12 92.0(5)
O37 Fe8 O12 86.6(5)
O3 Fe8 O12 81.3(4)
O4 Fe9 O41 101.8(5)
O4 Fe9 O16 98.3(5)
O41 Fe9 O16 94.3(5)
O4 Fe9 O38 165.3(5)
O41 Fe9 O38 92.0(5)
O16 Fe9 O38 85.4(5)
O4 Fe9 O12 91.2(5)
O41 Fe9 O12 92.9(5)
O16 Fe9 O12 166.6(5)
O38 Fe9 O12 83.1(5)
O4 Fe9 O3 77.6(4)
O41 Fe9 O3 174.2(5)
O16 Fe9 O3 91.4(5)
O38 Fe9 O3 88.2(5)
O12 Fe9 O3 81.3(4)
O4 Fe10 O6 95.5(5)
O4 Fe10 O9 95.0(5)
O6 Fe10 O9 95.4(4)
O4 Fe10 O42 94.7(5)
O6 Fe10 O42 168.5(5)
O9 Fe10 O42 88.8(5)
O4 Fe10 O22 90.6(5)
O6 Fe10 O22 94.3(5)
O9 Fe10 O22 168.3(5)
O42 Fe10 O22 80.5(5)
O4 Fe10 O32 171.3(5)
O6 Fe10 O32 87.8(5)
O9 Fe10 O32 92.7(5)
O42 Fe10 O32 81.3(5)
O22 Fe10 O32 81.1(5)
O11 Fe11 O2 94.6(5)
O11 Fe11 O7 95.7(5)
O2 Fe11 O7 95.9(5)
O11 Fe11 O30 89.9(5)
O2 Fe11 O30 169.7(5)
O7 Fe11 O30 92.9(5)
O11 Fe11 O40 93.2(5)
O2 Fe11 O40 89.1(5)
O7 Fe11 O40 169.4(5)
O30 Fe11 O40 81.4(5)
O11 Fe11 O20 168.8(5)
O2 Fe11 O20 93.9(5)
O7 Fe11 O20 90.7(4)
O30 Fe11 O20 80.5(5)
O40 Fe11 O20 79.7(4)
O44 Fe12 O43 111.3(5)
O44 Fe12 O45 78.2(5)
O43 Fe12 O45 102.9(5)
O44 Fe12 O54 104.3(5)
O43 Fe12 O54 80.0(5)
O45 Fe12 O54 175.3(5)
O44 Fe12 O57 89.1(7)
O43 Fe12 O57 155.2(7)
O45 Fe12 O57 94.9(6)
O54 Fe12 O57 81.3(6)
O44 Fe12 O55 154.3(8)
O43 Fe12 O55 89.3(9)
O45 Fe12 O55 82.4(6)
O54 Fe12 O55 94.1(6)
O57 Fe12 O55 75.9(9)
O44 Fe13 O67 103.9(5)
O44 Fe13 O58 96.7(6)
O67 Fe13 O58 93.3(8)
O44 Fe13 O64 164.2(6)
O67 Fe13 O64 91.5(6)
O58 Fe13 O64 85.6(6)
O44 Fe13 O46 92.5(5)
O67 Fe13 O46 91.4(5)
O58 Fe13 O46 168.4(5)
O64 Fe13 O46 83.6(5)
O44 Fe13 O45 77.5(5)
O67 Fe13 O45 173.7(6)
O58 Fe13 O45 92.5(7)
O64 Fe13 O45 86.8(6)
O46 Fe13 O45 82.5(5)
O47 Fe14 O48 109.5(5)
O47 Fe14 O46 80.1(5)
O48 Fe14 O46 104.8(5)
O47 Fe14 O49 103.0(5)
O48 Fe14 O49 78.8(5)
O46 Fe14 O49 174.3(5)
O47 Fe14 O66 89.6(6)
O48 Fe14 O66 155.5(6)
O46 Fe14 O66 93.2(5)
O49 Fe14 O66 82.1(5)
O47 Fe14 O69 156.5(5)
O48 Fe14 O69 89.7(5)
O46 Fe14 O69 81.9(5)
O49 Fe14 O69 93.8(6)
O66 Fe14 O69 76.4(6)
O48 Fe15 O73 101.9(6)
O48 Fe15 O70 97.2(6)
O73 Fe15 O70 94.9(6)
O48 Fe15 O71 165.8(7)
O73 Fe15 O71 91.3(7)
O70 Fe15 O71 86.9(7)
O48 Fe15 O50 91.8(5)
O73 Fe15 O50 92.6(5)
O70 Fe15 O50 166.8(6)
O71 Fe15 O50 82.1(7)
O48 Fe15 O49 77.4(5)
O73 Fe15 O49 173.1(6)
O70 Fe15 O49 91.9(6)
O71 Fe15 O49 88.9(6)
O50 Fe15 O49 80.6(5)
O51 Fe16 O83 103.0(7)
O51 Fe16 O76 97.1(7)
O83 Fe16 O76 93.6(7)
O51 Fe16 O72 161.7(6)
O83 Fe16 O72 95.0(8)
O76 Fe16 O72 84.9(8)
O51 Fe16 O49 91.0(5)
O83 Fe16 O49 92.1(7)
O76 Fe16 O49 168.7(7)
O72 Fe16 O49 84.8(7)
O51 Fe16 O50 76.9(5)
O83 Fe16 O50 174.0(7)
O76 Fe16 O50 92.3(5)
O72 Fe16 O50 84.8(6)
O49 Fe16 O50 81.9(5)
O51 Fe17 O53 109.4(5)
O51 Fe17 O50 79.0(5)
O53 Fe17 O50 104.1(5)
O51 Fe17 O52 104.7(6)
O53 Fe17 O52 79.5(5)
O50 Fe17 O52 173.9(5)
O51 Fe17 O75 90.0(5)
O53 Fe17 O75 155.5(6)
O50 Fe17 O75 94.0(7)
O52 Fe17 O75 81.2(7)
O51 Fe17 O77 155.8(5)
O53 Fe17 O77 90.1(5)
O50 Fe17 O77 82.5(5)
O52 Fe17 O77 92.6(5)
O75 Fe17 O77 75.7(5)
O53 Fe18 O78 97.8(5)
O53 Fe18 O79 104.0(6)
O78 Fe18 O79 93.2(6)
O53 Fe18 O82 163.1(7)
O78 Fe18 O82 83.6(6)
O79 Fe18 O82 92.7(7)
O53 Fe18 O54 92.0(5)
O78 Fe18 O54 166.2(5)
O79 Fe18 O54 93.7(6)
O82 Fe18 O54 84.2(6)
O53 Fe18 O52 77.0(5)
O78 Fe18 O52 91.0(5)
O79 Fe18 O52 175.5(6)
O82 Fe18 O52 86.1(7)
O54 Fe18 O52 81.8(6)
O43 Fe19 O62 101.1(7)
O43 Fe19 O56 96.5(7)
O62 Fe19 O56 93.4(11)
O43 Fe19 O81 165.7(7)
O62 Fe19 O81 92.6(8)
O56 Fe19 O81 86.6(7)
O43 Fe19 O52 93.0(6)
O62 Fe19 O52 94.3(8)
O56 Fe19 O52 166.4(7)
O81 Fe19 O52 81.9(6)
O43 Fe19 O54 79.0(5)
O62 Fe19 O54 176.2(8)
O56 Fe19 O54 90.3(9)
O81 Fe19 O54 87.1(7)
O52 Fe19 O54 81.9(5)
O48 Fe20 O53 95.3(5)
O48 Fe20 O44 95.5(5)
O53 Fe20 O44 96.2(5)
O48 Fe20 O68 88.6(5)
O53 Fe20 O68 169.5(5)
O44 Fe20 O68 93.1(5)
O48 Fe20 O80 170.3(5)
O53 Fe20 O80 93.3(5)
O44 Fe20 O80 88.0(5)
O68 Fe20 O80 82.2(5)
O48 Fe20 O74 94.9(5)
O53 Fe20 O74 88.4(5)
O44 Fe20 O74 168.1(5)
O68 Fe20 O74 81.5(5)
O80 Fe20 O74 80.8(5)
O47 Fe21 O43 96.4(5)
O47 Fe21 O51 94.6(5)
O43 Fe21 O51 96.5(5)
O47 Fe21 O84 89.3(7)
O43 Fe21 O84 166.9(7)
O51 Fe21 O84 94.8(6)
O47 Fe21 O61 168.8(7)
O43 Fe21 O61 93.2(8)
O51 Fe21 O61 90.1(7)
O84 Fe21 O61 80.2(8)
O47 Fe21 O59 94.6(6)
O43 Fe21 O59 86.5(6)
O51 Fe21 O59 169.9(6)
O84 Fe21 O59 81.2(7)
O61 Fe21 O59 80.2(7)
O47 Fe22 O60 104.1(6)
O47 Fe22 O65 97.0(6)
O60 Fe22 O65 94.9(7)
O47 Fe22 O63 164.1(6)
O60 Fe22 O63 91.0(7)
O65 Fe22 O63 86.2(6)
O47 Fe22 O45 90.7(5)
O60 Fe22 O45 92.4(6)
O65 Fe22 O45 167.7(6)
O63 Fe22 O45 83.8(5)
O47 Fe22 O46 76.8(4)
O60 Fe22 O46 174.5(7)
O65 Fe22 O46 90.3(6)
O63 Fe22 O46 87.6(5)
O45 Fe22 O46 82.2(5)
O13 C1 O14 123.7(13)
O13 C1 C2 120.4(15)
O14 C1 C2 115.6(14)
C4 C2 C3 107.5(11)
C4 C2 C5 118.1(11)
C3 C2 C5 106.1(11)
C4 C2 C1 107.7(11)
C3 C2 C1 111.1(12)
C5 C2 C1 106.4(10)
C2 C3 H3A 109.5
C2 C3 H3B 109.5
H3A C3 H3B 109.5
C2 C3 H3C 109.5
H3A C3 H3C 109.5
H3B C3 H3C 109.5
C2 C4 H4A 109.5
C2 C4 H4B 109.5
H4A C4 H4B 109.5
C2 C4 H4C 109.5
H4A C4 H4C 109.5
H4B C4 H4C 109.5
C2 C5 H5A 109.5
C2 C5 H5B 109.5
H5A C5 H5B 109.5
C2 C5 H5C 109.5
H5A C5 H5C 109.5
H5B C5 H5C 109.5
O16 C6 O15 123.1(11)
O16 C6 C7 121.7(7)
O15 C6 C7 115.2(7)
C10 C7 C8 107.9(8)
C10 C7 C9 111.5(10)
C8 C7 C9 110.7(8)
C10 C7 C6 113.7(8)
C8 C7 C6 109.6
C9 C7 C6 103.5(8)
C7 C8 H8A 109.5
C7 C8 H8B 109.5
H8A C8 H8B 109.5
C7 C8 H8C 109.5
H8A C8 H8C 109.5
H8B C8 H8C 109.5
C7 C9 H9A 109.5
C7 C9 H9B 109.5
H9A C9 H9B 109.5
C7 C9 H9C 109.5
H9A C9 H9C 109.5
H9B C9 H9C 109.5
C7 C10 H10A 109.5
C7 C10 H10B 109.5
H10A C10 H10B 109.5
C7 C10 H10C 109.5
H10A C10 H10C 109.5
H10B C10 H10C 109.5
O17 C11 O18 126.1(14)
O17 C11 C12 120.3(17)
O18 C11 C12 113.5(16)
C15 C12 C14 110.6(13)
C15 C12 C13 110.2(14)
C14 C12 C13 108.4(13)
C15 C12 C11 108.8(12)
C14 C12 C11 109.3(13)
C13 C12 C11 109.5(13)
C12 C13 H13A 109.5
C12 C13 H13B 109.5
H13A C13 H13B 109.5
C12 C13 H13C 109.5
H13A C13 H13C 109.5
H13B C13 H13C 109.5
C12 C14 H14A 109.5
C12 C14 H14B 109.5
H14A C14 H14B 109.5
C12 C14 H14C 109.5
H14A C14 H14C 109.5
H14B C14 H14C 109.5
C12 C15 H15A 109.5
C12 C15 H15B 109.5
H15A C15 H15B 109.5
C12 C15 H15C 109.5
H15A C15 H15C 109.5
H15B C15 H15C 109.5
O20 C16 O19 125.6(14)
O20 C16 C17 119.8(16)
O19 C16 C17 114.5(15)
C18 C17 C19 110.4(12)
C18 C17 C20 110.6(12)
C19 C17 C20 111.3(13)
C18 C17 C16 108.4(12)
C19 C17 C16 108.6(12)
C20 C17 C16 107.4(12)
C17 C18 H18A 109.5
C17 C18 H18B 109.5
H18A C18 H18B 109.5
C17 C18 H18C 109.5
H18A C18 H18C 109.5
H18B C18 H18C 109.5
C17 C19 H19A 109.5
C17 C19 H19B 109.5
H19A C19 H19B 109.5
C17 C19 H19C 109.5
H19A C19 H19C 109.5
H19B C19 H19C 109.5
C17 C20 H20A 109.5
C17 C20 H20B 109.5
H20A C20 H20B 109.5
C17 C20 H20C 109.5
H20A C20 H20C 109.5
H20B C20 H20C 109.5
O22 C21 O21 125.9(14)
O22 C21 C22 120.7(16)
O21 C21 C22 113.4(15)
C23 C22 C24 110.5(12)
C23 C22 C25 110.6(12)
C24 C22 C25 109.3(12)
C23 C22 C21 109.6(12)
C24 C22 C21 109.4(12)
C25 C22 C21 107.2(12)
C22 C23 H23A 109.5
C22 C23 H23B 109.5
H23A C23 H23B 109.5
C22 C23 H23C 109.5
H23A C23 H23C 109.5
H23B C23 H23C 109.5
C22 C24 H24A 109.5
C22 C24 H24B 109.5
H24A C24 H24B 109.5
C22 C24 H24C 109.5
H24A C24 H24C 109.5
H24B C24 H24C 109.5
C22 C25 H25A 109.5
C22 C25 H25B 109.5
H25A C25 H25B 109.5
C22 C25 H25C 109.5
H25A C25 H25C 109.5
H25B C25 H25C 109.5
O24 C26 O23 125.6(15)
O24 C26 C27 120.7(17)
O23 C26 C27 113.4(16)
C28 C27 C29 111.2(13)
C28 C27 C30 109.7(12)
C29 C27 C30 109.4(13)
C28 C27 C26 109.1(12)
C29 C27 C26 107.9(12)
C30 C27 C26 109.5(13)
C27 C28 H28A 109.5
C27 C28 H28B 109.5
H28A C28 H28B 109.5
C27 C28 H28C 109.5
H28A C28 H28C 109.5
H28B C28 H28C 109.5
C27 C29 H29A 109.5
C27 C29 H29B 109.5
H29A C29 H29B 109.5
C27 C29 H29C 109.5
H29A C29 H29C 109.5
H29B C29 H29C 109.5
C27 C30 H30A 109.5
C27 C30 H30B 109.5
H30A C30 H30B 109.5
C27 C30 H30C 109.5
H30A C30 H30C 109.5
H30B C30 H30C 109.5
O25 C31 O26 123.8(14)
O25 C31 C32 121.2(16)
O26 C31 C32 114.9(16)
C33 C32 C35 110.2(12)
C33 C32 C34 110.8(12)
C35 C32 C34 110.3(12)
C33 C32 C31 110.2(12)
C35 C32 C31 107.0(12)
C34 C32 C31 108.3(12)
C32 C33 H33A 109.5
C32 C33 H33B 109.5
H33A C33 H33B 109.5
C32 C33 H33C 109.5
H33A C33 H33C 109.5
H33B C33 H33C 109.5
C32 C34 H34A 109.5
C32 C34 H34B 109.5
H34A C34 H34B 109.5
C32 C34 H34C 109.5
H34A C34 H34C 109.5
H34B C34 H34C 109.5
C32 C35 H35A 109.5
C32 C35 H35B 109.5
H35A C35 H35B 109.5
C32 C35 H35C 109.5
H35A C35 H35C 109.5
H35B C35 H35C 109.5
O28 C36 O27 124.6(14)
O28 C36 C37 118.3(16)
O27 C36 C37 116.9(16)
C40 C37 C39 110.7(14)
C40 C37 C38 109.5(14)
C39 C37 C38 108.7(14)
C40 C37 C36 110.7(13)
C39 C37 C36 109.4(13)
C38 C37 C36 107.8(13)
C37 C38 H38A 109.5
C37 C38 H38B 109.5
H38A C38 H38B 109.5
C37 C38 H38C 109.5
H38A C38 H38C 109.5
H38B C38 H38C 109.5
C37 C39 H39A 109.5
C37 C39 H39B 109.5
H39A C39 H39B 109.5
C37 C39 H39C 109.5
H39A C39 H39C 109.5
H39B C39 H39C 109.5
C37 C40 H40A 109.5
C37 C40 H40B 109.5
H40A C40 H40B 109.5
C37 C40 H40C 109.5
H40A C40 H40C 109.5
H40B C40 H40C 109.5
O30 C41 O29 124.0(14)
O30 C41 C42 122.2(16)
O29 C41 C42 113.8(14)
C44 C42 C43 109.1(12)
C44 C42 C45 109.8(12)
C43 C42 C45 110.4(12)
C44 C42 C41 109.1(12)
C43 C42 C41 107.7(12)
C45 C42 C41 110.7(12)
C42 C43 H43A 109.5
C42 C43 H43B 109.5
H43A C43 H43B 109.5
C42 C43 H43C 109.5
H43A C43 H43C 109.5
H43B C43 H43C 109.5
C42 C44 H44A 109.5
C42 C44 H44B 109.5
H44A C44 H44B 109.5
C42 C44 H44C 109.5
H44A C44 H44C 109.5
H44B C44 H44C 109.5
C42 C45 H45A 109.5
C42 C45 H45B 109.5
H45A C45 H45B 109.5
C42 C45 H45C 109.5
H45A C45 H45C 109.5
H45B C45 H45C 109.5
O32 C46 O31 123.9(15)
O32 C46 C47 119.8(16)
O31 C46 C47 116.3(16)
C49 C47 C48 111.4(13)
C49 C47 C50 109.6(13)
C48 C47 C50 107.2(13)
C49 C47 C46 110.0(13)
C48 C47 C46 110.2(13)
C50 C47 C46 108.4(12)
C47 C48 H48A 109.5
C47 C48 H48B 109.5
H48A C48 H48B 109.5
C47 C48 H48C 109.5
H48A C48 H48C 109.5
H48B C48 H48C 109.5
C47 C49 H49A 109.5
C47 C49 H49B 109.5
H49A C49 H49B 109.5
C47 C49 H49C 109.5
H49A C49 H49C 109.5
H49B C49 H49C 109.5
C47 C50 H50A 109.5
C47 C50 H50B 109.5
H50A C50 H50B 109.5
C47 C50 H50C 109.5
H50A C50 H50C 109.5
H50B C50 H50C 109.5
O34 C51 O33 125.2(14)
O34 C51 C52 119.9(17)
O33 C51 C52 114.8(17)
C55 C52 C54 112.9(14)
C55 C52 C53 110.4(13)
C54 C52 C53 107.0(13)
C55 C52 C51 109.0(13)
C54 C52 C51 106.7(13)
C53 C52 C51 111.0(13)
C52 C53 H53A 109.5
C52 C53 H53B 109.5
H53A C53 H53B 109.5
C52 C53 H53C 109.5
H53A C53 H53C 109.5
H53B C53 H53C 109.5
C52 C54 H54A 109.5
C52 C54 H54B 109.5
H54A C54 H54B 109.5
C52 C54 H54C 109.5
H54A C54 H54C 109.5
H54B C54 H54C 109.5
C52 C55 H55A 109.5
C52 C55 H55B 109.5
H55A C55 H55B 109.5
C52 C55 H55C 109.5
H55A C55 H55C 109.5
H55B C55 H55C 109.5
O35 C56 O36 122.6(15)
O35 C56 C57 120.8(17)
O36 C56 C57 116.4(16)
C58 C57 C59 110.6(13)
C58 C57 C60 111.4(13)
C59 C57 C60 110.7(13)
C58 C57 C56 109.2(13)
C59 C57 C56 108.5(12)
C60 C57 C56 106.4(12)
C57 C58 H58A 109.5
C57 C58 H58B 109.5
H58A C58 H58B 109.5
C57 C58 H58C 109.5
H58A C58 H58C 109.5
H58B C58 H58C 109.5
C57 C59 H59A 109.5
C57 C59 H59B 109.5
H59A C59 H59B 109.5
C57 C59 H59C 109.5
H59A C59 H59C 109.5
H59B C59 H59C 109.5
C57 C60 H60A 109.5
C57 C60 H60B 109.5
H60A C60 H60B 109.5
C57 C60 H60C 109.5
H60A C60 H60C 109.5
H60B C60 H60C 109.5
O38 C61 O37 124.0(15)
O38 C61 C62 117.9(17)
O37 C61 C62 117.9(17)
C63 C62 C65 114.8(13)
C63 C62 C64 108.7(13)
C65 C62 C64 107.2(13)
C63 C62 C61 108.2(13)
C65 C62 C61 111.2(13)
C64 C62 C61 106.4(12)
C62 C63 H63A 109.5
C62 C63 H63B 109.5
H63A C63 H63B 109.5
C62 C63 H63C 109.5
H63A C63 H63C 109.5
H63B C63 H63C 109.5
C62 C64 H64A 109.5
C62 C64 H64B 109.5
H64A C64 H64B 109.5
C62 C64 H64C 109.5
H64A C64 H64C 109.5
H64B C64 H64C 109.5
C62 C65 H65A 109.5
C62 C65 H65B 109.5
H65A C65 H65B 109.5
C62 C65 H65C 109.5
H65A C65 H65C 109.5
H65B C65 H65C 109.5
O40 C66 O39 124.6(13)
O40 C66 C67 122.7(15)
O39 C66 C67 112.7(14)
C70 C67 C68 110.5(12)
C70 C67 C69 111.5(12)
C68 C67 C69 107.8(12)
C70 C67 C66 110.1(12)
C68 C67 C66 107.9(11)
C69 C67 C66 109.0(11)
C67 C68 H68A 109.5
C67 C68 H68B 109.5
H68A C68 H68B 109.5
C67 C68 H68C 109.5
H68A C68 H68C 109.5
H68B C68 H68C 109.5
C67 C69 H69A 109.5
C67 C69 H69B 109.5
H69A C69 H69B 109.5
C67 C69 H69C 109.5
H69A C69 H69C 109.5
H69B C69 H69C 109.5
C67 C70 H70A 109.5
C67 C70 H70B 109.5
H70A C70 H70B 109.5
C67 C70 H70C 109.5
H70A C70 H70C 109.5
H70B C70 H70C 109.5
O42 C71 O41 125.3(15)
O42 C71 C72 121.4(17)
O41 C71 C72 113.3(16)
C74 C72 C73 108.7(13)
C74 C72 C75 110.8(13)
C73 C72 C75 110.6(13)
C74 C72 C71 109.4(12)
C73 C72 C71 109.1(13)
C75 C72 C71 108.2(12)
C72 C73 H73A 109.5
C72 C73 H73B 109.5
H73A C73 H73B 109.5
C72 C73 H73C 109.5
H73A C73 H73C 109.5
H73B C73 H73C 109.5
C72 C74 H74A 109.5
C72 C74 H74B 109.5
H74A C74 H74B 109.5
C72 C74 H74C 109.5
H74A C74 H74C 109.5
H74B C74 H74C 109.5
C72 C75 H75A 109.5
C72 C75 H75B 109.5
H75A C75 H75B 109.5
C72 C75 H75C 109.5
H75A C75 H75C 109.5
H75B C75 H75C 109.5
O56 C76 O55 126(2)
O56 C76 C77 114(2)
O55 C76 C77 119(2)
C80 C77 C78 111.1(16)
C80 C77 C79 108.0(16)
C78 C77 C79 111.0(15)
C80 C77 C76 108.0(15)
C78 C77 C76 110.8(16)
C79 C77 C76 107.8(16)
C77 C78 H78A 109.5
C77 C78 H78B 109.5
H78A C78 H78B 109.5
C77 C78 H78C 109.5
H78A C78 H78C 109.5
H78B C78 H78C 109.5
C77 C79 H79A 109.5
C77 C79 H79B 109.5
H79A C79 H79B 109.5
C77 C79 H79C 109.5
H79A C79 H79C 109.5
H79B C79 H79C 109.5
C77 C80 H80A 109.5
C77 C80 H80B 109.5
H80A C80 H80B 109.5
C77 C80 H80C 109.5
H80A C80 H80C 109.5
H80B C80 H80C 109.5
O58 C81 O57 126.9(18)
O58 C81 C82 115(2)
O57 C81 C82 118(2)
C83 C82 C85 111.1(15)
C83 C82 C84 110.3(15)
C85 C82 C84 112.3(15)
C83 C82 C81 107.3(14)
C85 C82 C81 109.3(15)
C84 C82 C81 106.4(14)
C82 C83 H83A 109.5
C82 C83 H83B 109.5
H83A C83 H83B 109.5
C82 C83 H83C 109.5
H83A C83 H83C 109.5
H83B C83 H83C 109.5
C82 C84 H84A 109.5
C82 C84 H84B 109.5
H84A C84 H84B 109.5
C82 C84 H84C 109.5
H84A C84 H84C 109.5
H84B C84 H84C 109.5
C82 C85 H85A 109.5
C82 C85 H85B 109.5
H85A C85 H85B 109.5
C82 C85 H85C 109.5
H85A C85 H85C 109.5
H85B C85 H85C 109.5
O59 C86 O60 125.2(17)
O59 C86 C87 122(2)
O60 C86 C87 113.0(18)
C90 C87 C89 115.7(16)
C90 C87 C88 105.6(15)
C89 C87 C88 112.2(15)
C90 C87 C86 109.0(14)
C89 C87 C86 105.5(14)
C88 C87 C86 108.8(14)
C87 C88 H88A 109.5
C87 C88 H88B 109.5
H88A C88 H88B 109.5
C87 C88 H88C 109.5
H88A C88 H88C 109.5
H88B C88 H88C 109.5
C87 C89 H89A 109.5
C87 C89 H89B 109.5
H89A C89 H89B 109.5
C87 C89 H89C 109.5
H89A C89 H89C 109.5
H89B C89 H89C 109.5
C87 C90 H90A 109.5
C87 C90 H90B 109.5
H90A C90 H90B 109.5
C87 C90 H90C 109.5
H90A C90 H90C 109.5
H90B C90 H90C 109.5
O61 C91 O62 125(2)
O61 C91 C92 120(3)
O62 C91 C92 115(2)
C94 C92 C95 112.9(16)
C94 C92 C93 108.9(16)
C95 C92 C93 106.6(15)
C94 C92 C91 111.7(15)
C95 C92 C91 106.5(15)
C93 C92 C91 110.1(16)
C92 C93 H93A 109.5
C92 C93 H93B 109.5
H93A C93 H93B 109.5
C92 C93 H93C 109.5
H93A C93 H93C 109.5
H93B C93 H93C 109.5
C92 C94 H94A 109.5
C92 C94 H94B 109.5
H94A C94 H94B 109.5
C92 C94 H94C 109.5
H94A C94 H94C 109.5
H94B C94 H94C 109.5
C92 C95 H95A 109.5
C92 C95 H95B 109.5
H95A C95 H95B 109.5
C92 C95 H95C 109.5
H95A C95 H95C 109.5
H95B C95 H95C 109.5
O63 C96 O64 125.5(16)
O63 C96 C97 119.7(18)
O64 C96 C97 114.7(17)
C98 C97 C100 110.8(15)
C98 C97 C99 107.4(14)
C100 C97 C99 108.8(15)
C98 C97 C96 112.3(14)
C100 C97 C96 106.6(14)
C99 C97 C96 110.9(14)
C97 C98 H98A 109.5
C97 C98 H98B 109.5
H98A C98 H98B 109.5
C97 C98 H98C 109.5
H98A C98 H98C 109.5
H98B C98 H98C 109.5
C97 C99 H99A 109.5
C97 C99 H99B 109.5
H99A C99 H99B 109.5
C97 C99 H99C 109.5
H99A C99 H99C 109.5
H99B C99 H99C 109.5
C97 C100 H10D 109.5
C97 C100 H10E 109.5
H10D C100 H10E 109.5
C97 C100 H10F 109.5
H10D C100 H10F 109.5
H10E C100 H10F 109.5
O66 C101 O65 123.9(16)
O66 C101 C102 119.1(19)
O65 C101 C102 116.4(18)
C105 C102 C104 109.6(14)
C105 C102 C103 110.7(14)
C104 C102 C103 110.4(14)
C105 C102 C101 107.1(13)
C104 C102 C101 108.5(14)
C103 C102 C101 110.5(14)
C102 C103 H10G 109.5
C102 C103 H10H 109.5
H10G C103 H10H 109.5
C102 C103 H10I 109.5
H10G C103 H10I 109.5
H10H C103 H10I 109.5
C102 C104 H10J 109.5
C102 C104 H10K 109.5
H10J C104 H10K 109.5
C102 C104 H10L 109.5
H10J C104 H10L 109.5
H10K C104 H10L 109.5
C102 C105 H10M 109.5
C102 C105 H10N 109.5
H10M C105 H10N 109.5
C102 C105 H10O 109.5
H10M C105 H10O 109.5
H10N C105 H10O 109.5
O68 C106 O67 124.1(15)
O68 C106 C107 120.7(16)
O67 C106 C107 115.2(15)
C109 C107 C108 109.1(12)
C109 C107 C110 112.3(13)
C108 C107 C110 110.2(13)
C109 C107 C106 109.0(12)
C108 C107 C106 107.4(13)
C110 C107 C106 108.7(13)
C107 C108 H10P 109.5
C107 C108 H10Q 109.5
H10P C108 H10Q 109.5
C107 C108 H10R 109.5
H10P C108 H10R 109.5
H10Q C108 H10R 109.5
C107 C109 H10S 109.5
C107 C109 H10T 109.5
H10S C109 H10T 109.5
C107 C109 H10U 109.5
H10S C109 H10U 109.5
H10T C109 H10U 109.5
C107 C110 H11A 109.5
C107 C110 H11B 109.5
H11A C110 H11B 109.5
C107 C110 H11C 109.5
H11A C110 H11C 109.5
H11B C110 H11C 109.5
O69 C111 O70 120.4(15)
O69 C111 C112 124.7(19)
O70 C111 C112 114.7(17)
C114 C112 C113 110.8(14)
C114 C112 C115 112.4(14)
C113 C112 C115 109.8(14)
C114 C112 C111 108.2(13)
C113 C112 C111 108.1(13)
C115 C112 C111 107.4(13)
C112 C113 H11D 109.5
C112 C113 H11E 109.5
H11D C113 H11E 109.5
C112 C113 H11F 109.5
H11D C113 H11F 109.5
H11E C113 H11F 109.5
C112 C114 H11G 109.5
C112 C114 H11H 109.5
H11G C114 H11H 109.5
C112 C114 H11I 109.5
H11G C114 H11I 109.5
H11H C114 H11I 109.5
C112 C115 H11J 109.5
C112 C115 H11K 109.5
H11J C115 H11K 109.5
C112 C115 H11L 109.5
H11J C115 H11L 109.5
H11K C115 H11L 109.5
O71 C116 O72 120.4(18)
O71 C116 C117 122(2)
O72 C116 C117 118(2)
C120 C117 C119 109.6(15)
C120 C117 C118 112.2(15)
C119 C117 C118 112.2(15)
C120 C117 C116 107.1(14)
C119 C117 C116 108.3(14)
C118 C117 C116 107.2(15)
C117 C118 H11M 109.5
C117 C118 H11N 109.5
H11M C118 H11N 109.5
C117 C118 H11O 109.5
H11M C118 H11O 109.5
H11N C118 H11O 109.5
C117 C119 H11P 109.5
C117 C119 H11Q 109.5
H11P C119 H11Q 109.5
C117 C119 H11R 109.5
H11P C119 H11R 109.5
H11Q C119 H11R 109.5
C117 C120 H12A 109.5
C117 C120 H12B 109.5
H12A C120 H12B 109.5
C117 C120 H12C 109.5
H12A C120 H12C 109.5
H12B C120 H12C 109.5
O74 C121 O73 124.1(15)
O74 C121 C122 119.2(18)
O73 C121 C122 116.7(18)
C123 C122 C124 110.9(14)
C123 C122 C125 108.8(14)
C124 C122 C125 108.2(14)
C123 C122 C121 109.9(13)
C124 C122 C121 108.9(13)
C125 C122 C121 110.1(13)
C122 C123 H12D 109.5
C122 C123 H12E 109.5
H12D C123 H12E 109.5
C122 C123 H12F 109.5
H12D C123 H12F 109.5
H12E C123 H12F 109.5
C122 C124 H12G 109.5
C122 C124 H12H 109.5
H12G C124 H12H 109.5
C122 C124 H12I 109.5
H12G C124 H12I 109.5
H12H C124 H12I 109.5
C122 C125 H12J 109.5
C122 C125 H12K 109.5
H12J C125 H12K 109.5
C122 C125 H12L 109.5
H12J C125 H12L 109.5
H12K C125 H12L 109.5
O75 C126 O76 123.6(17)
O75 C126 C127 120(2)
O76 C126 C127 115.2(19)
C128 C127 C129 110.4(15)
C128 C127 C130 108.1(14)
C129 C127 C130 112.0(15)
C128 C127 C126 106.6(14)
C129 C127 C126 110.2(14)
C130 C127 C126 109.4(15)
C127 C128 H12M 109.5
C127 C128 H12N 109.5
H12M C128 H12N 109.5
C127 C128 H12O 109.5
H12M C128 H12O 109.5
H12N C128 H12O 109.5
C127 C129 H12P 109.5
C127 C129 H12Q 109.5
H12P C129 H12Q 109.5
C127 C129 H12R 109.5
H12P C129 H12R 109.5
H12Q C129 H12R 109.5
C127 C130 H13D 109.5
C127 C130 H13E 109.5
H13D C130 H13E 109.5
C127 C130 H13F 109.5
H13D C130 H13F 109.5
H13E C130 H13F 109.5
O77 C131 O78 124.3(14)
O77 C131 C132 119.6(16)
O78 C131 C132 115.7(16)
C133 C132 C134 110.3(13)
C133 C132 C135 109.9(12)
C134 C132 C135 110.7(13)
C133 C132 C131 110.2(13)
C134 C132 C131 106.1(12)
C135 C132 C131 109.5(12)
C132 C133 H13G 109.5
C132 C133 H13H 109.5
H13G C133 H13H 109.5
C132 C133 H13I 109.5
H13G C133 H13I 109.5
H13H C133 H13I 109.5
C132 C134 H13J 109.5
C132 C134 H13K 109.5
H13J C134 H13K 109.5
C132 C134 H13L 109.5
H13J C134 H13L 109.5
H13K C134 H13L 109.5
C132 C135 H13M 109.5
C132 C135 H13N 109.5
H13M C135 H13N 109.5
C132 C135 H13O 109.5
H13M C135 H13O 109.5
H13N C135 H13O 109.5
O80 C136 O79 123.3(17)
O80 C136 C137 120.2(19)
O79 C136 C137 116.4(18)
C140 C137 C139 110.5(14)
C140 C137 C138 111.4(14)
C139 C137 C138 105.0(14)
C140 C137 C136 108.3(13)
C139 C137 C136 109.8(13)
C138 C137 C136 111.8(14)
C137 C138 H13P 109.5
C137 C138 H13Q 109.5
H13P C138 H13Q 109.5
C137 C138 H13R 109.5
H13P C138 H13R 109.5
H13Q C138 H13R 109.5
C137 C139 H13S 109.5
C137 C139 H13T 109.5
H13S C139 H13T 109.5
C137 C139 H13U 109.5
H13S C139 H13U 109.5
H13T C139 H13U 109.5
C137 C140 H14D 109.5
C137 C140 H14E 109.5
H14D C140 H14E 109.5
C137 C140 H14F 109.5
H14D C140 H14F 109.5
H14E C140 H14F 109.5
O82 C141 O81 125.4(18)
O82 C141 C142 120(2)
O81 C141 C142 114.3(19)
C143 C142 C144 109.8(15)
C143 C142 C145 110.5(15)
C144 C142 C145 110.3(15)
C143 C142 C141 110.2(15)
C144 C142 C141 106.8(15)
C145 C142 C141 109.2(14)
C142 C143 H14G 109.5
C142 C143 H14H 109.5
H14G C143 H14H 109.5
C142 C143 H14I 109.5
H14G C143 H14I 109.5
H14H C143 H14I 109.5
C142 C144 H14J 109.5
C142 C144 H14K 109.5
H14J C144 H14K 109.5
C142 C144 H14L 109.5
H14J C144 H14L 109.5
H14K C144 H14L 109.5
C142 C145 H14M 109.5
C142 C145 H14N 109.5
H14M C145 H14N 109.5
C142 C145 H14O 109.5
H14M C145 H14O 109.5
H14N C145 H14O 109.5
O84 C146 O83 126.1(18)
O84 C146 C147 120(2)
O83 C146 C147 114(2)
C149 C147 C150 113.6(15)
C149 C147 C148 107.6(15)
C150 C147 C148 110.2(15)
C149 C147 C146 108.5(14)
C150 C147 C146 107.9(14)
C148 C147 C146 108.9(15)
C147 C148 H14P 109.5
C147 C148 H14Q 109.5
H14P C148 H14Q 109.5
C147 C148 H14R 109.5
H14P C148 H14R 109.5
H14Q C148 H14R 109.5
C147 C149 H14S 109.5
C147 C149 H14T 109.5
H14S C149 H14T 109.5
C147 C149 H14U 109.5
H14S C149 H14U 109.5
H14T C149 H14U 109.5
C147 C150 H15D 109.5
C147 C150 H15E 109.5
H15D C150 H15E 109.5
C147 C150 H15F 109.5
H15D C150 H15F 109.5
H15E C150 H15F 109.5
Fe1 O1 Fe3 126.4(5)
Fe1 O1 Fe2 91.2(5)
Fe3 O1 Fe2 97.2(5)
Fe1 O1 H1A 108.5
Fe3 O1 H1A 124.0
Fe2 O1 H1A 91.2
Fe2 O2 Fe11 126.8(6)
Fe2 O2 Fe1 103.1(5)
Fe11 O2 Fe1 129.9(6)
Fe1 O3 Fe8 125.9(6)
Fe1 O3 Fe9 91.7(4)
Fe8 O3 Fe9 97.2(4)
Fe1 O3 H3D 101.0
Fe8 O3 H3D 112.4
Fe9 O3 H3D 130.2
Fe9 O4 Fe10 127.0(6)
Fe9 O4 Fe1 103.4(5)
Fe10 O4 Fe1 129.6(6)
Fe2 O5 Fe4 125.8(5)
Fe2 O5 Fe3 97.9(5)
Fe4 O5 Fe3 91.0(4)
Fe2 O5 H5D 116.1
Fe4 O5 H5D 101.9
Fe3 O5 H5D 123.6
Fe4 O6 Fe3 104.6(5)
Fe4 O6 Fe10 129.7(6)
Fe3 O6 Fe10 125.6(6)
Fe6 O7 Fe11 127.6(6)
Fe6 O7 Fe4 102.4(5)
Fe11 O7 Fe4 129.9(6)
Fe4 O8 Fe5 126.6(5)
Fe4 O8 Fe6 90.9(4)
Fe5 O8 Fe6 96.3(5)
Fe4 O8 H8D 111.3
Fe5 O8 H8D 114.2
Fe6 O8 H8D 112.4
Fe5 O9 Fe7 103.8(5)
Fe5 O9 Fe10 127.0(6)
Fe7 O9 Fe10 129.2(6)
Fe7 O10 Fe6 126.3(5)
Fe7 O10 Fe5 91.6(4)
Fe6 O10 Fe5 95.8(4)
Fe7 O10 H10Y 132.0
Fe6 O10 H10Y 101.0
Fe5 O10 H10Y 74.2
Fe8 O11 Fe11 128.3(6)
Fe8 O11 Fe7 102.9(5)
Fe11 O11 Fe7 128.8(6)
Fe7 O12 Fe9 125.9(6)
Fe7 O12 Fe8 91.8(5)
Fe9 O12 Fe8 97.7(5)
Fe7 O12 H12S 108.7
Fe9 O12 H12S 113.7
Fe8 O12 H12S 116.5
C1 O13 Fe1 128.8(10)
C1 O14 Fe2 129.0(10)
C6 O15 Fe1 128.5(9)
C6 O16 Fe9 128.6(9)
C11 O17 Fe2 129.4(12)
C11 O18 Fe3 128.6(12)
C16 O19 Fe2 130.8(11)
C16 O20 Fe11 136.2(12)
C21 O21 Fe3 129.3(11)
C21 O22 Fe10 136.4(11)
C26 O23 Fe3 126.8(11)
C26 O24 Fe4 127.8(12)
C31 O25 Fe4 128.0(11)
C31 O26 Fe6 128.9(11)
C36 O27 Fe6 130.4(11)
C36 O28 Fe5 130.7(12)
C41 O29 Fe6 130.3(10)
C41 O30 Fe11 139.1(12)
C46 O31 Fe5 129.9(11)
C46 O32 Fe10 139.0(12)
C51 O33 Fe5 127.5(11)
C51 O34 Fe7 127.3(12)
C56 O35 Fe7 129.5(12)
C56 O36 Fe8 129.0(11)
C61 O37 Fe8 129.8(12)
C61 O38 Fe9 130.9(12)
C66 O39 Fe8 129.8(10)
C66 O40 Fe11 138.2(10)
C71 O41 Fe9 131.3(11)
C71 O42 Fe10 136.9(12)
Fe19 O43 Fe21 127.4(7)
Fe19 O43 Fe12 102.8(6)
Fe21 O43 Fe12 129.5(6)
Fe13 O44 Fe12 104.9(6)
Fe13 O44 Fe20 126.6(6)
Fe12 O44 Fe20 128.5(6)
Fe22 O45 Fe12 126.4(6)
Fe22 O45 Fe13 97.3(5)
Fe12 O45 Fe13 90.1(5)
Fe22 O45 H45 112.1
Fe12 O45 H45 113.2
Fe13 O45 H45 113.1
Fe14 O46 Fe13 124.7(5)
Fe14 O46 Fe22 90.7(4)
Fe13 O46 Fe22 96.0(5)
Fe14 O46 H46A 125.9
Fe13 O46 H46A 107.8
Fe22 O46 H46A 96.3
Fe21 O47 Fe14 131.0(7)
Fe21 O47 Fe22 125.9(7)
Fe14 O47 Fe22 103.1(5)
Fe20 O48 Fe15 126.8(6)
Fe20 O48 Fe14 130.1(6)
Fe15 O48 Fe14 103.1(5)
Fe16 O49 Fe14 127.2(7)
Fe16 O49 Fe15 98.0(5)
Fe14 O49 Fe15 90.9(5)
Fe16 O49 H49D 112.7
Fe14 O49 H49D 106.1
Fe15 O49 H49D 121.1
Fe17 O50 Fe15 125.6(6)
Fe17 O50 Fe16 91.5(6)
Fe15 O50 Fe16 97.2(5)
Fe17 O50 H50W 89.1
Fe15 O50 H50W 129.3
Fe16 O50 H50W 119.9
Fe17 O51 Fe16 103.3(6)
Fe17 O51 Fe21 130.2(7)
Fe16 O51 Fe21 126.6(6)
Fe17 O52 Fe19 125.5(6)
Fe17 O52 Fe18 90.4(5)
Fe19 O52 Fe18 96.6(6)
Fe17 O52 H52A 114.2
Fe19 O52 H52A 96.6
Fe18 O52 H52A 136.6
Fe18 O53 Fe17 103.9(6)
Fe18 O53 Fe20 125.5(6)
Fe17 O53 Fe20 130.6(6)
Fe18 O54 Fe12 125.8(6)
Fe18 O54 Fe19 97.8(6)
Fe12 O54 Fe19 89.5(5)
Fe18 O54 H54D 105.2
Fe12 O54 H54D 116.3
Fe19 O54 H54D 121.2
C76 O55 Fe12 126.0(18)
C76 O56 Fe19 128.7(18)
C81 O57 Fe12 125.6(14)
C81 O58 Fe13 127.3(16)
C86 O59 Fe21 137.7(15)
C86 O60 Fe22 129.1(13)
C91 O61 Fe21 137(2)
C91 O62 Fe19 129.5(15)
C96 O63 Fe22 129.8(12)
C96 O64 Fe13 130.1(13)
C101 O65 Fe22 127.5(13)
C101 O66 Fe14 130.4(14)
C106 O67 Fe13 129.1(11)
C106 O68 Fe20 140.2(12)
C111 O69 Fe14 129.9(14)
C111 O70 Fe15 130.5(13)
C116 O71 Fe15 134.7(19)
C116 O72 Fe16 130.8(14)
C121 O73 Fe15 132.6(13)
C121 O74 Fe20 136.5(12)
C126 O75 Fe17 130.3(16)
C126 O76 Fe16 125.6(14)
C131 O77 Fe17 127.2(12)
C131 O78 Fe18 129.2(11)
C136 O79 Fe18 127.4(12)
C136 O80 Fe20 141.3(14)
C141 O81 Fe19 130.9(14)
C141 O82 Fe18 130.0(16)
C146 O83 Fe16 129.7(15)
C146 O84 Fe21 136.6(16)

loop_
_geom_bond_atom_site_label_1
_geom_bond_atom_site_label_2
_geom_bond_distance
Fe1 O2 1.918(11)
Fe1 O4 1.935(11)
Fe1 O3 2.043(11)
Fe1 O1 2.054(11)
Fe1 O13 2.107(12)
Fe1 O15 2.113(13)
Fe2 O2 1.907(11)
Fe2 O19 1.922(13)
Fe2 O14 1.972(12)
Fe2 O17 2.040(13)
Fe2 O5 2.073(11)
Fe2 O1 2.138(11)
Fe3 O6 1.902(11)
Fe3 O21 1.941(13)
Fe3 O23 1.980(13)
Fe3 O18 2.033(12)
Fe3 O1 2.078(11)
Fe3 O5 2.122(12)
Fe4 O6 1.892(11)
Fe4 O7 1.937(11)
Fe4 O8 2.045(11)
Fe4 O5 2.089(11)
Fe4 O25 2.098(12)
Fe4 O24 2.108(13)
Fe5 O9 1.878(11)
Fe5 O31 1.942(13)
Fe5 O33 2.003(13)
Fe5 O28 2.028(13)
Fe5 O8 2.102(11)
Fe5 O10 2.158(11)
Fe6 O7 1.888(11)
Fe6 O29 1.945(13)
Fe6 O26 1.970(12)
Fe6 O27 2.029(12)
Fe6 O10 2.096(10)
Fe6 O8 2.136(11)
Fe7 O11 1.921(11)
Fe7 O9 1.927(11)
Fe7 O10 2.017(11)
Fe7 O12 2.042(12)
Fe7 O34 2.096(12)
Fe7 O35 2.097(13)
Fe8 O11 1.900(11)
Fe8 O39 1.936(12)
Fe8 O36 1.978(13)
Fe8 O37 2.016(13)
Fe8 O3 2.097(12)
Fe8 O12 2.119(11)
Fe9 O4 1.878(11)
Fe9 O41 1.945(13)
Fe9 O16 1.969(12)
Fe9 O38 2.015(13)
Fe9 O12 2.088(12)
Fe9 O3 2.128(11)
Fe10 O4 1.919(11)
Fe10 O6 1.929(11)
Fe10 O9 1.929(11)
Fe10 O42 2.073(13)
Fe10 O22 2.106(13)
Fe10 O32 2.112(13)
Fe11 O11 1.911(11)
Fe11 O2 1.918(11)
Fe11 O7 1.927(11)
Fe11 O30 2.081(13)
Fe11 O40 2.101(12)
Fe11 O20 2.106(12)
Fe12 O44 1.902(12)
Fe12 O43 1.911(13)
Fe12 O45 2.090(13)
Fe12 O54 2.093(12)
Fe12 O57 2.101(17)
Fe12 O55 2.109(17)
Fe13 O44 1.876(11)
Fe13 O67 1.941(14)
Fe13 O58 1.976(15)
Fe13 O64 2.029(14)
Fe13 O46 2.097(12)
Fe13 O45 2.142(13)
Fe14 O47 1.911(13)
Fe14 O48 1.923(11)
Fe14 O46 2.038(11)
Fe14 O49 2.067(12)
Fe14 O66 2.068(14)
Fe14 O69 2.099(14)
Fe15 O48 1.905(11)
Fe15 O73 1.928(14)
Fe15 O70 1.949(15)
Fe15 O71 2.014(16)
Fe15 O50 2.083(13)
Fe15 O49 2.139(14)
Fe16 O51 1.905(14)
Fe16 O83 1.929(16)
Fe16 O76 1.980(15)
Fe16 O72 2.043(18)
Fe16 O49 2.043(13)
Fe16 O50 2.123(13)
Fe17 O51 1.901(12)
Fe17 O53 1.906(12)
Fe17 O50 2.043(13)
Fe17 O52 2.063(14)
Fe17 O75 2.075(15)
Fe17 O77 2.126(12)
Fe18 O53 1.905(12)
Fe18 O78 1.959(13)
Fe18 O79 1.961(15)
Fe18 O82 2.051(16)
Fe18 O54 2.062(11)
Fe18 O52 2.163(14)
Fe19 O43 1.902(12)
Fe19 O62 1.94(2)
Fe19 O56 2.00(2)
Fe19 O81 2.034(16)
Fe19 O52 2.080(15)
Fe19 O54 2.140(14)
Fe20 O48 1.890(11)
Fe20 O53 1.909(12)
Fe20 O44 1.944(12)
Fe20 O68 2.070(13)
Fe20 O80 2.072(14)
Fe20 O74 2.085(13)
Fe21 O47 1.907(11)
Fe21 O43 1.910(14)
Fe21 O51 1.914(13)
Fe21 O84 2.095(17)
Fe21 O61 2.098(18)
Fe21 O59 2.105(16)
Fe22 O47 1.913(12)
Fe22 O60 1.923(15)
Fe22 O65 1.984(14)
Fe22 O63 2.024(15)
Fe22 O45 2.082(13)
Fe22 O46 2.168(11)
C1 O13 1.244(19)
C1 O14 1.266(19)
C1 C2 1.529(12)
C2 C4 1.500(11)
C2 C3 1.508(11)
C2 C5 1.514(11)
C3 H3A 0.9800
C3 H3B 0.9800
C3 H3C 0.9800
C4 H4A 0.9800
C4 H4B 0.9800
C4 H4C 0.9800
C5 H5A 0.9800
C5 H5B 0.9800
C5 H5C 0.9800
C6 O16 1.255(14)
C6 O15 1.287(14)
C6 C7 1.5242
C7 C10 1.485(10)
C7 C8 1.5002
C7 C9 1.516(10)
C8 H8A 0.9800
C8 H8B 0.9800
C8 H8C 0.9800
C9 H9A 0.9800
C9 H9B 0.9800
C9 H9C 0.9800
C10 H10A 0.9800
C10 H10B 0.9800
C10 H10C 0.9800
C11 O17 1.25(2)
C11 O18 1.29(2)
C11 C12 1.525(13)
C12 C15 1.493(12)
C12 C14 1.506(12)
C12 C13 1.507(12)
C13 H13A 0.9800
C13 H13B 0.9800
C13 H13C 0.9800
C14 H14A 0.9800
C14 H14B 0.9800
C14 H14C 0.9800
C15 H15A 0.9800
C15 H15B 0.9800
C15 H15C 0.9800
C16 O20 1.24(2)
C16 O19 1.29(2)
C16 C17 1.533(12)
C17 C18 1.498(12)
C17 C19 1.499(12)
C17 C20 1.503(12)
C18 H18A 0.9800
C18 H18B 0.9800
C18 H18C 0.9800
C19 H19A 0.9800
C19 H19B 0.9800
C19 H19C 0.9800
C20 H20A 0.9800
C20 H20B 0.9800
C20 H20C 0.9800
C21 O22 1.227(19)
C21 O21 1.273(19)
C21 C22 1.526(12)
C22 C23 1.496(12)
C22 C24 1.503(12)
C22 C25 1.508(12)
C23 H23A 0.9800
C23 H23B 0.9800
C23 H23C 0.9800
C24 H24A 0.9800
C24 H24B 0.9800
C24 H24C 0.9800
C25 H25A 0.9800
C25 H25B 0.9800
C25 H25C 0.9800
C26 O24 1.24(2)
C26 O23 1.29(2)
C26 C27 1.533(13)
C27 C28 1.502(12)
C27 C29 1.503(12)
C27 C30 1.511(12)
C28 H28A 0.9800
C28 H28B 0.9800
C28 H28C 0.9800
C29 H29A 0.9800
C29 H29B 0.9800
C29 H29C 0.9800
C30 H30A 0.9800
C30 H30B 0.9800
C30 H30C 0.9800
C31 O25 1.23(2)
C31 O26 1.27(2)
C31 C32 1.531(12)
C32 C33 1.499(12)
C32 C35 1.506(12)
C32 C34 1.507(12)
C33 H33A 0.9800
C33 H33B 0.9800
C33 H33C 0.9800
C34 H34A 0.9800
C34 H34B 0.9800
C34 H34C 0.9800
C35 H35A 0.9800
C35 H35B 0.9800
C35 H35C 0.9800
C36 O28 1.25(2)
C36 O27 1.27(2)
C36 C37 1.526(13)
C37 C40 1.492(12)
C37 C39 1.493(12)
C37 C38 1.505(12)
C38 H38A 0.9800
C38 H38B 0.9800
C38 H38C 0.9800
C39 H39A 0.9800
C39 H39B 0.9800
C39 H39C 0.9800
C40 H40A 0.9800
C40 H40B 0.9800
C40 H40C 0.9800
C41 O30 1.231(19)
C41 O29 1.290(19)
C41 C42 1.520(12)
C42 C44 1.503(12)
C42 C43 1.503(12)
C42 C45 1.506(12)
C43 H43A 0.9800
C43 H43B 0.9800
C43 H43C 0.9800
C44 H44A 0.9800
C44 H44B 0.9800
C44 H44C 0.9800
C45 H45A 0.9800
C45 H45B 0.9800
C45 H45C 0.9800
C46 O32 1.23(2)
C46 O31 1.27(2)
C46 C47 1.524(13)
C47 C49 1.491(12)
C47 C48 1.499(12)
C47 C50 1.512(12)
C48 H48A 0.9800
C48 H48B 0.9800
C48 H48C 0.9800
C49 H49A 0.9800
C49 H49B 0.9800
C49 H49C 0.9800
C50 H50A 0.9800
C50 H50B 0.9800
C50 H50C 0.9800
C51 O34 1.26(2)
C51 O33 1.27(2)
C51 C52 1.525(13)
C52 C55 1.496(12)
C52 C54 1.501(12)
C52 C53 1.509(12)
C53 H53A 0.9800
C53 H53B 0.9800
C53 H53C 0.9800
C54 H54A 0.9800
C54 H54B 0.9800
C54 H54C 0.9800
C55 H55A 0.9800
C55 H55B 0.9800
C55 H55C 0.9800
C56 O35 1.25(2)
C56 O36 1.27(2)
C56 C57 1.531(13)
C57 C58 1.498(12)
C57 C59 1.499(12)
C57 C60 1.502(12)
C58 H58A 0.9800
C58 H58B 0.9800
C58 H58C 0.9800
C59 H59A 0.9800
C59 H59B 0.9800
C59 H59C 0.9800
C60 H60A 0.9800
C60 H60B 0.9800
C60 H60C 0.9800
C61 O38 1.25(2)
C61 O37 1.27(2)
C61 C62 1.526(13)
C62 C63 1.484(12)
C62 C65 1.496(12)
C62 C64 1.514(12)
C63 H63A 0.9800
C63 H63B 0.9800
C63 H63C 0.9800
C64 H64A 0.9800
C64 H64B 0.9800
C64 H64C 0.9800
C65 H65A 0.9800
C65 H65B 0.9800
C65 H65C 0.9800
C66 O40 1.245(18)
C66 O39 1.307(19)
C66 C67 1.533(12)
C67 C70 1.499(11)
C67 C68 1.508(12)
C67 C69 1.508(11)
C68 H68A 0.9800
C68 H68B 0.9800
C68 H68C 0.9800
C69 H69A 0.9800
C69 H69B 0.9800
C69 H69C 0.9800
C70 H70A 0.9800
C70 H70B 0.9800
C70 H70C 0.9800
C71 O42 1.21(2)
C71 O41 1.28(2)
C71 C72 1.531(13)
C72 C74 1.498(12)
C72 C73 1.500(12)
C72 C75 1.500(12)
C73 H73A 0.9800
C73 H73B 0.9800
C73 H73C 0.9800
C74 H74A 0.9800
C74 H74B 0.9800
C74 H74C 0.9800
C75 H75A 0.9800
C75 H75B 0.9800
C75 H75C 0.9800
C76 O56 1.21(4)
C76 O55 1.26(3)
C76 C77 1.525(13)
C77 C80 1.487(12)
C77 C78 1.508(12)
C77 C79 1.510(13)
C78 H78A 0.9800
C78 H78B 0.9800
C78 H78C 0.9800
C79 H79A 0.9800
C79 H79B 0.9800
C79 H79C 0.9800
C80 H80A 0.9800
C80 H80B 0.9800
C80 H80C 0.9800
C81 O58 1.25(3)
C81 O57 1.26(3)
C81 C82 1.542(13)
C82 C83 1.492(12)
C82 C85 1.501(12)
C82 C84 1.502(12)
C83 H83A 0.9800
C83 H83B 0.9800
C83 H83C 0.9800
C84 H84A 0.9800
C84 H84B 0.9800
C84 H84C 0.9800
C85 H85A 0.9800
C85 H85B 0.9800
C85 H85C 0.9800
C86 O59 1.22(3)
C86 O60 1.31(3)
C86 C87 1.540(13)
C87 C90 1.489(12)
C87 C89 1.501(12)
C87 C88 1.510(12)
C88 H88A 0.9800
C88 H88B 0.9800
C88 H88C 0.9800
C89 H89A 0.9800
C89 H89B 0.9800
C89 H89C 0.9800
C90 H90A 0.9800
C90 H90B 0.9800
C90 H90C 0.9800
C91 O61 1.19(3)
C91 O62 1.32(4)
C91 C92 1.527(13)
C92 C94 1.478(12)
C92 C95 1.499(12)
C92 C93 1.519(13)
C93 H93A 0.9800
C93 H93B 0.9800
C93 H93C 0.9800
C94 H94A 0.9800
C94 H94B 0.9800
C94 H94C 0.9800
C95 H95A 0.9800
C95 H95B 0.9800
C95 H95C 0.9800
C96 O63 1.26(2)
C96 O64 1.28(2)
C96 C97 1.529(13)
C97 C98 1.484(12)
C97 C100 1.491(12)
C97 C99 1.510(12)
C98 H98A 0.9800
C98 H98B 0.9800
C98 H98C 0.9800
C99 H99A 0.9800
C99 H99B 0.9800
C99 H99C 0.9800
C100 H10D 0.9800
C100 H10E 0.9800
C100 H10F 0.9800
C101 O66 1.21(2)
C101 O65 1.28(2)
C101 C102 1.532(13)
C102 C105 1.497(12)
C102 C104 1.498(12)
C102 C103 1.505(12)
C103 H10G 0.9800
C103 H10H 0.9800
C103 H10I 0.9800
C104 H10J 0.9800
C104 H10K 0.9800
C104 H10L 0.9800
C105 H10M 0.9800
C105 H10N 0.9800
C105 H10O 0.9800
C106 O68 1.24(2)
C106 O67 1.30(2)
C106 C107 1.527(13)
C107 C109 1.500(12)
C107 C108 1.503(12)
C107 C110 1.503(12)
C108 H10P 0.9800
C108 H10Q 0.9800
C108 H10R 0.9800
C109 H10S 0.9800
C109 H10T 0.9800
C109 H10U 0.9800
C110 H11A 0.9800
C110 H11B 0.9800
C110 H11C 0.9800
C111 O69 1.25(2)
C111 O70 1.31(2)
C111 C112 1.532(13)
C112 C114 1.498(12)
C112 C113 1.500(12)
C112 C115 1.500(12)
C113 H11D 0.9800
C113 H11E 0.9800
C113 H11F 0.9800
C114 H11G 0.9800
C114 H11H 0.9800
C114 H11I 0.9800
C115 H11J 0.9800
C115 H11K 0.9800
C115 H11L 0.9800
C116 O71 1.20(3)
C116 O72 1.33(3)
C116 C117 1.541(13)
C117 C120 1.495(12)
C117 C119 1.498(12)
C117 C118 1.499(12)
C118 H11M 0.9800
C118 H11N 0.9800
C118 H11O 0.9800
C119 H11P 0.9800
C119 H11Q 0.9800
C119 H11R 0.9800
C120 H12A 0.9800
C120 H12B 0.9800
C120 H12C 0.9800
C121 O74 1.26(2)
C121 O73 1.26(2)
C121 C122 1.520(13)
C122 C123 1.492(12)
C122 C124 1.500(12)
C122 C125 1.509(12)
C123 H12D 0.9800
C123 H12E 0.9800
C123 H12F 0.9800
C124 H12G 0.9800
C124 H12H 0.9800
C124 H12I 0.9800
C125 H12J 0.9800
C125 H12K 0.9800
C125 H12L 0.9800
C126 O75 1.21(3)
C126 O76 1.34(3)
C126 C127 1.532(13)
C127 C128 1.496(12)
C127 C129 1.498(12)
C127 C130 1.508(12)
C128 H12M 0.9800
C128 H12N 0.9800
C128 H12O 0.9800
C129 H12P 0.9800
C129 H12Q 0.9800
C129 H12R 0.9800
C130 H13D 0.9800
C130 H13E 0.9800
C130 H13F 0.9800
C131 O77 1.26(2)
C131 O78 1.27(2)
C131 C132 1.531(13)
C132 C133 1.502(12)
C132 C134 1.502(12)
C132 C135 1.506(12)
C133 H13G 0.9800
C133 H13H 0.9800
C133 H13I 0.9800
C134 H13J 0.9800
C134 H13K 0.9800
C134 H13L 0.9800
C135 H13M 0.9800
C135 H13N 0.9800
C135 H13O 0.9800
C136 O80 1.19(2)
C136 O79 1.30(2)
C136 C137 1.525(13)
C137 C140 1.487(12)
C137 C139 1.496(12)
C137 C138 1.502(12)
C138 H13P 0.9800
C138 H13Q 0.9800
C138 H13R 0.9800
C139 H13S 0.9800
C139 H13T 0.9800
C139 H13U 0.9800
C140 H14D 0.9800
C140 H14E 0.9800
C140 H14F 0.9800
C141 O82 1.22(3)
C141 O81 1.28(3)
C141 C142 1.525(13)
C142 C143 1.488(12)
C142 C144 1.494(12)
C142 C145 1.496(12)
C143 H14G 0.9800
C143 H14H 0.9800
C143 H14I 0.9800
C144 H14J 0.9800
C144 H14K 0.9800
C144 H14L 0.9800
C145 H14M 0.9800
C145 H14N 0.9800
C145 H14O 0.9800
C146 O84 1.21(3)
C146 O83 1.32(3)
C146 C147 1.537(13)
C147 C149 1.486(12)
C147 C150 1.504(12)
C147 C148 1.505(12)
C148 H14P 0.9800
C148 H14Q 0.9800
C148 H14R 0.9800
C149 H14S 0.9800
C149 H14T 0.9800
C149 H14U 0.9800
C150 H15D 0.9800
C150 H15E 0.9800
C150 H15F 0.9800
O1 H1A 0.8943
O3 H3D 0.8395
O5 H5D 0.8446
O8 H8D 0.9850
O10 H10Y 0.9882
O12 H12S 0.8377
O45 H45 0.9963
O46 H46A 0.8414
O49 H49D 0.8427
O50 H50W 0.9681
O52 H52A 1.0280
O54 H54D 0.9720
